data_7047759
loop_
_publ_author_name
'Gajecki, Leah'
'Berg, David J.'
'Hoenisch, Josh'
'Oliver, Allen G.'

_publ_section_title
;
 Variable coordination of carbazolyl-bis(tetrazole) ligands in lanthanide
 chemistry.
;
_journal_issue 43
_journal_name_full 'Dalton transactions (Cambridge, England : 2003)'
_journal_page_first 15487
_journal_page_last 15496
_journal_paper_doi 10.1039/c8dt02757a
_journal_volume 47
_journal_year 2018
_chemical_formula_moiety 'C112 H144 N36 O2 Sm2, 0.5(C7 H8)'
_chemical_formula_sum 'C115.5 H148 N36 O2 Sm2'
_chemical_formula_weight 2373.39
_chemical_melting_point ?
_chemical_name_common '[Sm(CzTiPr)2]2(mu-OH)2'
_chemical_name_systematic Sm(\k3-CzTiPr)(\k3-\m-CzTiPr)(\m-OH)2Sm(\k3-CzTiPr)(\k2-CzTiPr)
_chemical_properties_physical Air-sensitive,Moisture-sensitive,Oxygen-sensitive
_space_group_crystal_system triclinic
_space_group_IT_number 2
_space_group_name_Hall '-P 1'
_space_group_name_H-M_alt 'P -1'
_symmetry_space_group_name_Hall '-P 1'
_symmetry_space_group_name_H-M 'P -1'
_atom_sites_solution_hydrogens geom
_atom_sites_solution_primary dual
_atom_sites_solution_secondary difmap
_audit_creation_method SHELXL-2016/6
_audit_update_record
;
2018-07-04 deposited with the CCDC.
2018-10-12 downloaded from the CCDC.
;
_cell_angle_alpha 73.382(3)
_cell_angle_beta 72.642(3)
_cell_angle_gamma 89.771(3)
_cell_formula_units_Z 2
_cell_length_a 16.4900(19)
_cell_length_b 19.382(2)
_cell_length_c 21.328(2)
_cell_measurement_reflns_used 9874
_cell_measurement_temperature 150(2)
_cell_measurement_theta_max 35.14
_cell_measurement_theta_min 2.38
_cell_volume 6209.7(11)
_computing_cell_refinement 'Bruker SAINT (Bruker, 2015)'
_computing_data_collection 'Bruker APEX-3 (Bruker, 2015)'
_computing_data_reduction 'Bruker SAINT (Bruker, 2015)'
_computing_molecular_graphics 'Bruker XP (Bruker, 2015)'
_computing_publication_material 'CIFTAB (Sheldrick, 2008)'
_computing_structure_refinement 'SHELXL-2016/6 (Sheldrick, 2015)'
_computing_structure_solution 'SHELXT-2014/2 (Sheldrick, 2015)'
_diffrn_ambient_temperature 150(2)
_diffrn_detector_area_resol_mean 10.24
_diffrn_measured_fraction_theta_full 0.972
_diffrn_measured_fraction_theta_max 0.972
_diffrn_measurement_device_type 'Bruker PHOTON-100 CMOS'
_diffrn_measurement_method 'combination of \w and \f-scans '
_diffrn_radiation_monochromator 'multi-layer toroidal'
_diffrn_radiation_source synchrotron
_diffrn_radiation_type synchrotron
_diffrn_radiation_wavelength 1.0332
_diffrn_reflns_av_R_equivalents 0.1086
_diffrn_reflns_av_unetI/netI 0.1255
_diffrn_reflns_Laue_measured_fraction_full 0.972
_diffrn_reflns_Laue_measured_fraction_max 0.972
_diffrn_reflns_limit_h_max 18
_diffrn_reflns_limit_h_min -18
_diffrn_reflns_limit_k_max 21
_diffrn_reflns_limit_k_min -21
_diffrn_reflns_limit_l_max 23
_diffrn_reflns_limit_l_min -23
_diffrn_reflns_number 50956
_diffrn_reflns_point_group_measured_fraction_full 0.972
_diffrn_reflns_point_group_measured_fraction_max 0.972
_diffrn_reflns_theta_full 35.632
_diffrn_reflns_theta_max 35.632
_diffrn_reflns_theta_min 2.365
_exptl_absorpt_coefficient_mu 2.746
_exptl_absorpt_correction_T_max 0.4370
_exptl_absorpt_correction_T_min 0.2586
_exptl_absorpt_correction_type multi-scan
_exptl_absorpt_process_details
;
 SADABS 2016/2: Krause, L., Herbst-Irmer, R., Sheldrick G.M. & Stalke D.,
 J. Appl. Cryst. 48 (2015) 3-10
;
_exptl_crystal_colour yellow
_exptl_crystal_density_diffrn 1.269
_exptl_crystal_description tablet
_exptl_crystal_F_000 2466
_exptl_crystal_recrystallization_method 'Hydrolysis byproduct of Sm(CzTiPr)2[N(SiMe3)2]'
_exptl_crystal_size_max 0.050
_exptl_crystal_size_mid 0.050
_exptl_crystal_size_min 0.010
_refine_diff_density_max 2.607
_refine_diff_density_min -1.373
_refine_diff_density_rms 0.141
_refine_ls_extinction_method none
_refine_ls_goodness_of_fit_ref 1.032
_refine_ls_hydrogen_treatment constr
_refine_ls_matrix_type full
_refine_ls_number_parameters 1371
_refine_ls_number_reflns 18131
_refine_ls_number_restraints 40
_refine_ls_restrained_S_all 1.033
_refine_ls_R_factor_all 0.1436
_refine_ls_R_factor_gt 0.0932
_refine_ls_shift/su_max 0.004
_refine_ls_shift/su_mean 0.000
_refine_ls_structure_factor_coef Fsqd
_refine_ls_weighting_details 'w=1/[\s^2^(Fo^2^)+(0.1706P)^2^+3.0948P] where P=(Fo^2^+2Fc^2^)/3'
_refine_ls_weighting_scheme calc
_refine_ls_wR_factor_gt 0.2425
_refine_ls_wR_factor_ref 0.2805
_reflns_Friedel_coverage 0.000
_reflns_number_gt 11342
_reflns_number_total 18131
_reflns_threshold_expression 'I > 2\s(I)'
_cod_data_source_file c8dt02757a2.cif
_cod_data_source_block uvic005
_cod_depositor_comments
;
The following automatic conversions were performed:

'_chemical_melting_point' value 'unknown' was changed to '?' - the
value is undefined or not given.

Automatic conversion script
Id: cif_fix_values 4973 2017-02-22 13:04:09Z antanas 

 Adding full bibliography for 7047755--7047762.cif.
;
_cod_original_cell_volume 6209.8(12)
_cod_original_formula_sum 'C115.50 H148 N36 O2 Sm2'
_cod_database_code 7047759
_shelx_shelxl_version_number 2016/6
_shelx_space_group_comment
;
The symmetry employed for this shelxl refinement is uniquely defined
by the following loop, which should always be used as a source of
symmetry information in preference to the above space-group names.
They are only intended as comments.
;
_shelx_estimated_absorpt_t_min 0.875
_shelx_estimated_absorpt_t_max 0.973

loop_
_space_group_symop_operation_xyz
'x, y, z'
'-x, -y, -z'

loop_
_atom_site_label
_atom_site_type_symbol
_atom_site_fract_x
_atom_site_fract_y
_atom_site_fract_z
_atom_site_U_iso_or_equiv
_atom_site_adp_type
_atom_site_occupancy
_atom_site_site_symmetry_order
_atom_site_calc_flag
_atom_site_refinement_flags_posn
_atom_site_refinement_flags_adp
_atom_site_refinement_flags_occupancy
_atom_site_disorder_assembly
_atom_site_disorder_group
Sm1 Sm 0.64839(3) 0.74678(3) 0.24782(3) 0.0557(2) Uani 1 1 d . . . . .
Sm2 Sm 0.49792(3) 0.88489(3) 0.28704(3) 0.0524(2) Uani 1 1 d . . . . .
O1 O 0.5152(5) 0.7807(4) 0.2608(5) 0.085(3) Uani 1 1 d . . . . .
O2A O 0.6391(6) 0.8705(5) 0.2341(5) 0.058(3) Uiso 0.6667 1 d . . P A 1
O2B O 0.6114(18) 0.8270(15) 0.3182(16) 0.092(8) Uiso 0.3333 1 d . . P A 2
N1 N 0.7695(7) 0.6986(5) 0.1711(5) 0.074(3) Uani 1 1 d . . . . .
N2 N 0.9009(6) 0.7524(8) 0.3047(7) 0.093(4) Uani 1 1 d . . . . .
N3 N 0.8653(8) 0.8089(7) 0.3185(6) 0.086(3) Uani 1 1 d . . . . .
N4 N 0.7999(7) 0.8267(6) 0.2973(6) 0.082(3) Uani 1 1 d . . . . .
N5 N 0.7910(6) 0.7767(6) 0.2668(5) 0.074(3) Uani 1 1 d . . . . .
N6 N 0.6381(9) 0.7813(6) 0.1255(5) 0.097(4) Uani 1 1 d . . . . .
N7 N 0.5792(13) 0.8283(8) 0.1097(7) 0.140(6) Uani 1 1 d . . . . .
N8 N 0.5732(15) 0.8195(9) 0.0533(8) 0.160(8) Uani 1 1 d . . . . .
N9 N 0.6125(16) 0.7690(9) 0.0321(8) 0.173(9) Uani 1 1 d . . . . .
N10 N 0.6561(5) 0.6303(4) 0.3360(4) 0.052(2) Uani 1 1 d . . . . .
N15 N 0.5627(6) 0.6431(5) 0.2346(5) 0.069(3) Uani 1 1 d . . . . .
N16 N 0.4996(8) 0.6538(6) 0.2052(6) 0.084(3) Uani 1 1 d . . . . .
N17 N 0.4862(9) 0.5915(7) 0.1955(7) 0.101(4) Uani 1 1 d . . . . .
N18 N 0.5340(9) 0.5406(6) 0.2169(6) 0.095(4) Uani 1 1 d . . . . .
N19 N 0.3966(5) 0.9370(4) 0.3741(4) 0.051(2) Uani 1 1 d . . . . .
N20 N 0.4120(6) 0.7823(5) 0.3967(5) 0.070(3) Uani 1 1 d . . . . .
N21 N 0.4395(6) 0.7169(6) 0.4084(7) 0.096(4) Uani 1 1 d . . . . .
N22 N 0.3755(7) 0.6743(5) 0.4579(6) 0.091(4) Uani 1 1 d . . . . .
N23 N 0.3063(6) 0.7064(6) 0.4784(6) 0.092(4) Uani 1 1 d . . . . .
N24 N 0.5766(5) 0.9881(4) 0.3056(4) 0.0485(19) Uani 1 1 d . . . . .
N25 N 0.6597(6) 0.9930(5) 0.2947(5) 0.065(2) Uani 1 1 d . . . . .
N26 N 0.6792(6) 1.0587(6) 0.2953(5) 0.077(3) Uani 1 1 d . . . . .
N27 N 0.6115(7) 1.0977(5) 0.3055(5) 0.072(3) Uani 1 1 d . . . . .
N28 N 0.4689(6) 0.9911(4) 0.1990(4) 0.058(2) Uani 1 1 d . . . . .
N29 N 0.3597(6) 0.8523(5) 0.2692(5) 0.070(3) Uani 1 1 d . . . . .
N30 N 0.3283(7) 0.7836(6) 0.2869(8) 0.105(4) Uani 1 1 d . . . . .
N31 N 0.2499(8) 0.7861(7) 0.2836(8) 0.111(4) Uani 1 1 d . . . . .
N32 N 0.2271(7) 0.8533(6) 0.2611(7) 0.100(4) Uani 1 1 d . . . . .
C1 C 0.8295(9) 0.6643(7) 0.1937(7) 0.085(4) Uani 1 1 d . . . . .
C2 C 0.8679(7) 0.6727(7) 0.2425(7) 0.076(4) Uani 1 1 d . . . . .
C3 C 0.9289(9) 0.6266(9) 0.2586(9) 0.107(5) Uani 1 1 d . . . . .
H3 H 0.954734 0.632478 0.291244 0.128 Uiso 1 1 calc R U . . .
C4 C 0.9533(10) 0.5702(10) 0.2267(11) 0.120(6) Uani 1 1 d . . . . .
C5 C 0.9170(12) 0.5640(10) 0.1802(10) 0.114(6) Uani 1 1 d . . . . .
H5 H 0.932647 0.526433 0.159688 0.137 Uiso 1 1 calc R U . . .
C6 C 0.8584(10) 0.6083(8) 0.1599(8) 0.092(5) Uani 1 1 d . . . . .
C7 C 0.8142(11) 0.6143(8) 0.1144(7) 0.097(5) Uani 1 1 d . . . . .
C8 C 0.8175(14) 0.5804(9) 0.0638(9) 0.126(7) Uani 1 1 d . . . . .
H8 H 0.856852 0.545102 0.057667 0.151 Uiso 1 1 calc R U . . .
C9 C 0.764(2) 0.5973(10) 0.0216(9) 0.164(11) Uani 1 1 d . . . . .
C10 C 0.7157(13) 0.6532(9) 0.0273(7) 0.121(7) Uani 1 1 d . . . . .
H10 H 0.683189 0.668638 -0.003421 0.145 Uiso 1 1 calc R U . . .
C11 C 0.7115(12) 0.6892(7) 0.0758(7) 0.095(5) Uani 1 1 d . . . . .
C12 C 0.7601(10) 0.6702(6) 0.1206(7) 0.085(4) Uani 1 1 d . . . . .
C13 C 0.8533(8) 0.7330(7) 0.2718(7) 0.072(3) Uani 1 1 d . . . . .
C14 C 0.8964(11) 0.8490(10) 0.3573(11) 0.125(6) Uani 1 1 d . . . . .
H14 H 0.922961 0.814109 0.388303 0.150 Uiso 1 1 calc R U . . .
C15 C 0.8237(14) 0.8771(11) 0.4020(13) 0.158(8) Uani 1 1 d . . . . .
H15A H 0.782172 0.836693 0.433380 0.237 Uiso 1 1 calc R U . . .
H15B H 0.845367 0.901666 0.428814 0.237 Uiso 1 1 calc R U . . .
H15C H 0.796018 0.911279 0.373049 0.237 Uiso 1 1 calc R U . . .
C16 C 0.964(2) 0.9032(17) 0.3073(11) 0.28(2) Uani 1 1 d . . . . .
H16A H 0.986482 0.931030 0.331345 0.416 Uiso 1 1 calc R U . . .
H16B H 1.010285 0.879052 0.283404 0.416 Uiso 1 1 calc R U . . .
H16C H 0.941052 0.935920 0.273749 0.416 Uiso 1 1 calc R U . . .
C17 C 1.0216(13) 0.5231(13) 0.2522(14) 0.153(9) Uani 1 1 d . . . . .
C18 C 0.995(2) 0.489(2) 0.3259(18) 0.31(3) Uani 1 1 d . . . . .
H18A H 0.939725 0.461175 0.340367 0.465 Uiso 1 1 calc R U . . .
H18B H 1.037526 0.456098 0.337702 0.465 Uiso 1 1 calc R U . . .
H18C H 0.990604 0.525854 0.349561 0.465 Uiso 1 1 calc R U . . .
C19 C 1.0239(15) 0.4573(14) 0.2213(18) 0.228(15) Uani 1 1 d . . . . .
H19A H 1.041332 0.475632 0.170995 0.342 Uiso 1 1 calc R U . . .
H19B H 1.064651 0.424283 0.235510 0.342 Uiso 1 1 calc R U . . .
H19C H 0.966944 0.431393 0.238494 0.342 Uiso 1 1 calc R U . . .
C20 C 1.1052(13) 0.5675(15) 0.221(2) 0.29(2) Uani 1 1 d . . . . .
H20A H 1.116234 0.587847 0.171441 0.439 Uiso 1 1 calc R U . . .
H20B H 1.103720 0.606878 0.241790 0.439 Uiso 1 1 calc R U . . .
H20C H 1.150642 0.537122 0.229930 0.439 Uiso 1 1 calc R U . . .
C21 C 0.770(3) 0.5571(13) -0.0325(11) 0.206(15) Uani 1 1 d . . . . .
C22 C 0.672(3) 0.525(2) -0.013(2) 0.29(2) Uani 1 1 d . . . . .
H22A H 0.635560 0.564416 -0.017487 0.440 Uiso 1 1 calc R U . . .
H22B H 0.668684 0.497012 -0.044110 0.440 Uiso 1 1 calc R U . . .
H22C H 0.653843 0.492903 0.034573 0.440 Uiso 1 1 calc R U . . .
C23 C 0.814(3) 0.4945(12) -0.0238(11) 0.31(3) Uani 1 1 d . . . . .
H23A H 0.793212 0.464374 0.024313 0.461 Uiso 1 1 calc R U . . .
H23B H 0.805571 0.467081 -0.053708 0.461 Uiso 1 1 calc R U . . .
H23C H 0.875377 0.508615 -0.035885 0.461 Uiso 1 1 calc R U . . .
C24 C 0.789(3) 0.6111(12) -0.0993(10) 0.38(3) Uani 1 1 d . . . . .
H24A H 0.751584 0.650352 -0.095636 0.567 Uiso 1 1 calc R U . . .
H24B H 0.848397 0.630407 -0.114726 0.567 Uiso 1 1 calc R U . . .
H24C H 0.778590 0.588874 -0.132548 0.567 Uiso 1 1 calc R U . . .
C25 C 0.6599(13) 0.7461(9) 0.0771(8) 0.113(6) Uani 1 1 d . . . . .
C26 C 0.507(3) 0.8634(14) 0.0250(16) 0.188(14) Uani 1 1 d . . . . .
H26 H 0.494967 0.839670 -0.007480 0.226 Uiso 1 1 calc R U . . .
C27 C 0.428(2) 0.868(2) 0.0708(19) 0.227(18) Uani 1 1 d . . . . .
H27A H 0.399699 0.819607 0.096224 0.341 Uiso 1 1 calc R U . . .
H27B H 0.436208 0.892457 0.103275 0.341 Uiso 1 1 calc R U . . .
H27C H 0.392325 0.896149 0.044965 0.341 Uiso 1 1 calc R U . . .
C28 C 0.5615(18) 0.9327(12) -0.0194(10) 0.193(14) Uani 1 1 d . . . . .
H28A H 0.614882 0.921476 -0.048761 0.290 Uiso 1 1 calc R U . . .
H28B H 0.530526 0.962691 -0.048353 0.290 Uiso 1 1 calc R U . . .
H28C H 0.574409 0.958999 0.009957 0.290 Uiso 1 1 calc R U . . .
C29 C 0.6944(6) 0.6256(5) 0.3855(5) 0.053(3) Uani 1 1 d . . . . .
C30 C 0.6943(7) 0.6684(5) 0.4283(6) 0.057(3) Uani 1 1 d . . . . .
C31 C 0.7380(7) 0.6518(6) 0.4744(6) 0.063(3) Uani 1 1 d . . . . .
H31 H 0.735553 0.682210 0.502726 0.075 Uiso 1 1 calc R U . . .
C32 C 0.7876(7) 0.5914(7) 0.4828(7) 0.075(3) Uani 1 1 d . . . . .
C33 C 0.7876(8) 0.5484(7) 0.4412(6) 0.074(3) Uani 1 1 d . . . . .
H33 H 0.820772 0.508075 0.443629 0.088 Uiso 1 1 calc R U . . .
C34 C 0.7399(6) 0.5628(6) 0.3956(5) 0.055(3) Uani 1 1 d . . . . .
C35 C 0.7260(7) 0.5260(6) 0.3497(5) 0.059(3) Uani 1 1 d . . . . .
C36 C 0.7531(8) 0.4594(6) 0.3398(7) 0.079(4) Uani 1 1 d . . . . .
H36 H 0.789825 0.432566 0.362630 0.094 Uiso 1 1 calc R U . . .
C37 C 0.7224(9) 0.4354(7) 0.2939(7) 0.079(4) Uani 1 1 d . . . . .
C38 C 0.6664(9) 0.4755(7) 0.2636(7) 0.080(4) Uani 1 1 d . . . . .
H38 H 0.643895 0.457185 0.234789 0.096 Uiso 1 1 calc R U . . .
C39 C 0.6421(8) 0.5407(6) 0.2735(6) 0.064(3) Uani 1 1 d . . . . .
C40 C 0.6736(7) 0.5669(5) 0.3158(6) 0.058(3) Uani 1 1 d . . . . .
C42 C 0.5317(8) 0.8695(7) 0.4781(6) 0.071(3) Uani 1 1 d . . . . .
H42A H 0.503367 0.901834 0.446759 0.085 Uiso 0.6667 1 calc R U P B 1
H42B H 0.510895 0.892177 0.437971 0.085 Uiso 0.3333 1 calc R U P C 2
C43 C 0.4643(9) 0.8319(9) 0.5413(7) 0.104(5) Uani 1 1 d . . . . .
H43A H 0.435874 0.867193 0.563441 0.155 Uiso 1 1 calc R U . . .
H43B H 0.422637 0.805388 0.530292 0.155 Uiso 1 1 calc R U . . .
H43C H 0.489284 0.797896 0.572649 0.155 Uiso 1 1 calc R U . . .
C44 C 0.5995(11) 0.9176(8) 0.4862(7) 0.103(5) Uani 1 1 d . . . . .
H44A H 0.641517 0.940291 0.441177 0.154 Uiso 1 1 calc R U . . .
H44B H 0.571996 0.955179 0.505420 0.154 Uiso 1 1 calc R U . . .
H44C H 0.628179 0.887973 0.517328 0.154 Uiso 1 1 calc R U . . .
C45 C 0.8390(9) 0.5792(9) 0.5330(8) 0.098(5) Uani 1 1 d . . . . .
C46 C 0.7787(10) 0.5634(10) 0.6039(8) 0.111(5) Uani 1 1 d . . . . .
H46A H 0.736983 0.523252 0.612453 0.167 Uiso 1 1 calc R U . . .
H46B H 0.810468 0.550092 0.637195 0.167 Uiso 1 1 calc R U . . .
H46C H 0.749051 0.606349 0.608791 0.167 Uiso 1 1 calc R U . . .
C47 C 0.9052(17) 0.6376(15) 0.5121(16) 0.27(2) Uani 1 1 d . . . . .
H47A H 0.941000 0.643247 0.464823 0.405 Uiso 1 1 calc R U . . .
H47B H 0.878963 0.682583 0.514539 0.405 Uiso 1 1 calc R U . . .
H47C H 0.940380 0.626326 0.542944 0.405 Uiso 1 1 calc R U . . .
C48 C 0.8876(15) 0.5094(15) 0.5320(12) 0.199(13) Uani 1 1 d . . . . .
H48A H 0.846253 0.467448 0.545689 0.298 Uiso 1 1 calc R U . . .
H48B H 0.926021 0.515265 0.485413 0.298 Uiso 1 1 calc R U . . .
H48C H 0.920882 0.501878 0.564158 0.298 Uiso 1 1 calc R U . . .
C49 C 0.7445(12) 0.3605(7) 0.2807(8) 0.102(5) Uani 1 1 d . . . . .
C50 C 0.6622(11) 0.3136(7) 0.2989(9) 0.120(6) Uani 1 1 d . . . . .
H50A H 0.626868 0.338834 0.271380 0.180 Uiso 1 1 calc R U . . .
H50B H 0.675676 0.267782 0.288995 0.180 Uiso 1 1 calc R U . . .
H50C H 0.631157 0.304047 0.347882 0.180 Uiso 1 1 calc R U . . .
C51 C 0.7997(12) 0.3218(8) 0.3231(9) 0.118(6) Uani 1 1 d . . . . .
H51A H 0.768072 0.310799 0.372207 0.176 Uiso 1 1 calc R U . . .
H51B H 0.814839 0.276694 0.312190 0.176 Uiso 1 1 calc R U . . .
H51C H 0.851796 0.352829 0.312382 0.176 Uiso 1 1 calc R U . . .
C52 C 0.7947(13) 0.3770(9) 0.2049(8) 0.126(7) Uani 1 1 d . . . . .
H52A H 0.759778 0.402066 0.176897 0.189 Uiso 1 1 calc R U . . .
H52B H 0.846814 0.407901 0.194510 0.189 Uiso 1 1 calc R U . . .
H52C H 0.809857 0.331766 0.194318 0.189 Uiso 1 1 calc R U . . .
C53 C 0.5829(8) 0.5742(6) 0.2414(6) 0.065(3) Uani 1 1 d . . . . .
C54 C 0.4252(14) 0.5811(11) 0.1579(12) 0.139(7) Uani 1 1 d . . . . .
H54 H 0.393089 0.625026 0.150039 0.167 Uiso 1 1 calc R U . . .
C55 C 0.3625(14) 0.5165(11) 0.2049(12) 0.149(8) Uani 1 1 d . . . . .
H55A H 0.321571 0.507954 0.182252 0.223 Uiso 1 1 calc R U . . .
H55B H 0.393703 0.473622 0.214784 0.223 Uiso 1 1 calc R U . . .
H55C H 0.332004 0.526365 0.248107 0.223 Uiso 1 1 calc R U . . .
C56 C 0.4794(19) 0.5743(17) 0.0874(12) 0.218(14) Uani 1 1 d . . . . .
H56A H 0.441714 0.567425 0.061375 0.327 Uiso 1 1 calc R U . . .
H56B H 0.517747 0.618344 0.061561 0.327 Uiso 1 1 calc R U . . .
H56C H 0.513172 0.532632 0.094524 0.327 Uiso 1 1 calc R U . . .
C57 C 0.3136(7) 0.9068(6) 0.4120(6) 0.066(3) Uani 1 1 d . . . . .
C58 C 0.2809(7) 0.8351(6) 0.4432(6) 0.065(3) Uani 1 1 d . . . . .
C59 C 0.1949(7) 0.8200(7) 0.4842(7) 0.079(4) Uani 1 1 d . . . . .
H59 H 0.174012 0.771115 0.508652 0.095 Uiso 1 1 calc R U . . .
C60 C 0.1402(8) 0.8724(8) 0.4907(7) 0.083(4) Uani 1 1 d . . . . .
C61 C 0.1721(8) 0.9436(8) 0.4596(6) 0.081(4) Uani 1 1 d . . . . .
H61 H 0.135703 0.980981 0.465023 0.097 Uiso 1 1 calc R U . . .
C62 C 0.2563(6) 0.9607(6) 0.4209(5) 0.060(3) Uani 1 1 d . . . . .
C63 C 0.3085(7) 1.0276(6) 0.3868(6) 0.061(3) Uani 1 1 d . . . . .
C64 C 0.2901(8) 1.1007(6) 0.3727(6) 0.068(3) Uani 1 1 d . . . . .
H64 H 0.232452 1.111763 0.386533 0.082 Uiso 1 1 calc R U . . .
C65 C 0.3526(7) 1.1552(6) 0.3401(6) 0.062(3) Uani 1 1 d . . . . .
C66 C 0.4376(8) 1.1379(6) 0.3194(5) 0.065(3) Uani 1 1 d . . . . .
H66 H 0.482217 1.175877 0.298089 0.078 Uiso 1 1 calc R U . . .
C67 C 0.4580(6) 1.0657(5) 0.3294(5) 0.049(2) Uani 1 1 d . . . . .
C68 C 0.3934(7) 1.0105(6) 0.3608(5) 0.058(3) Uani 1 1 d . . . . .
C69 C 0.3339(6) 0.7746(7) 0.4402(7) 0.073(3) Uani 1 1 d . . . . .
C70 C 0.3826(9) 0.5971(7) 0.4849(10) 0.106(6) Uani 1 1 d . . . . .
H70 H 0.325601 0.573884 0.517145 0.127 Uiso 1 1 calc R U . . .
C71 C 0.4454(9) 0.5866(9) 0.5247(9) 0.130(7) Uani 1 1 d . . . . .
H71A H 0.450489 0.534882 0.542964 0.195 Uiso 1 1 calc R U . . .
H71B H 0.501209 0.610817 0.494298 0.195 Uiso 1 1 calc R U . . .
H71C H 0.425491 0.607420 0.562932 0.195 Uiso 1 1 calc R U . . .
C72 C 0.4064(11) 0.5644(8) 0.4282(11) 0.122(6) Uani 1 1 d . . . . .
H72A H 0.411003 0.512645 0.446774 0.183 Uiso 1 1 calc R U . . .
H72B H 0.362589 0.571268 0.404978 0.183 Uiso 1 1 calc R U . . .
H72C H 0.461339 0.587655 0.395290 0.183 Uiso 1 1 calc R U . . .
C73 C 0.0458(7) 0.8497(9) 0.5360(9) 0.102(5) Uani 1 1 d . . . . .
C74 C 0.0110(15) 0.9103(14) 0.5684(19) 0.29(2) Uani 1 1 d . . . . .
H74A H 0.019507 0.956369 0.531903 0.441 Uiso 1 1 calc R U . . .
H74B H -0.050029 0.898528 0.593302 0.441 Uiso 1 1 calc R U . . .
H74C H 0.041518 0.914323 0.600364 0.441 Uiso 1 1 calc R U . . .
C75 C 0.0323(11) 0.7851(13) 0.5899(13) 0.223(16) Uani 1 1 d . . . . .
H75A H 0.065636 0.789048 0.620018 0.335 Uiso 1 1 calc R U . . .
H75B H -0.028448 0.776002 0.616458 0.335 Uiso 1 1 calc R U . . .
H75C H 0.050202 0.745075 0.570883 0.335 Uiso 1 1 calc R U . . .
C76 C 0.0012(14) 0.854(3) 0.4861(16) 0.35(3) Uani 1 1 d . . . . .
H76A H 0.015683 0.901158 0.451269 0.532 Uiso 1 1 calc R U . . .
H76B H 0.018152 0.815829 0.463845 0.532 Uiso 1 1 calc R U . . .
H76C H -0.060499 0.846756 0.509420 0.532 Uiso 1 1 calc R U . . .
C77 C 0.3387(9) 1.2372(7) 0.3225(7) 0.081(4) Uani 1 1 d . . . . .
C78 C 0.3869(12) 1.2767(8) 0.3526(10) 0.117(6) Uani 1 1 d . . . . .
H78A H 0.447952 1.271593 0.334855 0.175 Uiso 1 1 calc R U . . .
H78B H 0.376972 1.328060 0.339806 0.175 Uiso 1 1 calc R U . . .
H78C H 0.367470 1.256583 0.402818 0.175 Uiso 1 1 calc R U . . .
C79 C 0.2452(11) 1.2465(10) 0.3510(13) 0.157(9) Uani 1 1 d . . . . .
H79A H 0.211937 1.220945 0.332033 0.236 Uiso 1 1 calc R U . . .
H79B H 0.226760 1.226546 0.401296 0.236 Uiso 1 1 calc R U . . .
H79C H 0.236262 1.298023 0.338284 0.236 Uiso 1 1 calc R U . . .
C80 C 0.3650(16) 1.2725(9) 0.2448(10) 0.155(9) Uani 1 1 d . . . . .
H80A H 0.333604 1.246865 0.224590 0.232 Uiso 1 1 calc R U . . .
H80B H 0.352056 1.323174 0.234999 0.232 Uiso 1 1 calc R U . . .
H80C H 0.426418 1.270248 0.224896 0.232 Uiso 1 1 calc R U . . .
C81 C 0.5482(7) 1.0513(6) 0.3131(5) 0.054(3) Uani 1 1 d . . . . .
C82 C 0.7652(9) 1.0847(9) 0.2870(11) 0.113(6) Uani 1 1 d . . . . .
H82 H 0.800826 1.043442 0.282246 0.136 Uiso 1 1 calc R U . . .
C83 C 0.7712(10) 1.1005(9) 0.3501(9) 0.107(5) Uani 1 1 d . . . . .
H83A H 0.746386 1.058562 0.390410 0.160 Uiso 1 1 calc R U . . .
H83B H 0.831179 1.110970 0.345406 0.160 Uiso 1 1 calc R U . . .
H83C H 0.739864 1.142521 0.355985 0.160 Uiso 1 1 calc R U . . .
C84 C 0.7966(12) 1.1372(13) 0.2288(14) 0.163(9) Uani 1 1 d . . . . .
H84A H 0.854664 1.153773 0.224411 0.245 Uiso 1 1 calc R U . . .
H84B H 0.797861 1.119299 0.189942 0.245 Uiso 1 1 calc R U . . .
H84C H 0.760592 1.177559 0.228695 0.245 Uiso 1 1 calc R U . . .
C85 C 0.3863(8) 1.0128(6) 0.2056(6) 0.066(3) Uani 1 1 d . . . . .
C86 C 0.3062(8) 0.9713(7) 0.2297(6) 0.075(3) Uani 1 1 d . . . . .
C87 C 0.2330(8) 1.0077(8) 0.2267(7) 0.082(4) Uani 1 1 d . . . . .
H87 H 0.179696 0.979539 0.243809 0.098 Uiso 1 1 calc R U . . .
C88 C 0.2335(10) 1.0813(8) 0.2006(8) 0.090(4) Uani 1 1 d . . . . .
C89 C 0.3118(10) 1.1221(8) 0.1762(7) 0.089(4) Uani 1 1 d . . . . .
H89 H 0.314238 1.172957 0.156941 0.107 Uiso 1 1 calc R U . . .
C90 C 0.3866(8) 1.0899(6) 0.1795(5) 0.068(3) Uani 1 1 d . . . . .
C91 C 0.4745(8) 1.1168(7) 0.1541(6) 0.071(3) Uani 1 1 d . . . . .
C92 C 0.5139(9) 1.1851(7) 0.1246(7) 0.079(4) Uani 1 1 d . . . . .
H92 H 0.480007 1.224877 0.120430 0.095 Uiso 1 1 calc R U . . .
C93 C 0.6007(11) 1.1980(8) 0.1009(7) 0.099(5) Uani 1 1 d . . . . .
C94 C 0.6476(9) 1.1371(8) 0.1069(6) 0.084(4) Uani 1 1 d . . . . .
H94 H 0.708111 1.143921 0.090194 0.100 Uiso 1 1 calc R U . . .
C95 C 0.6074(8) 1.0663(6) 0.1371(6) 0.068(3) Uani 1 1 d . . . . .
C96 C 0.5198(7) 1.0555(6) 0.1645(5) 0.059(3) Uani 1 1 d . . . . .
C97 C 0.2969(8) 0.8926(7) 0.2534(6) 0.075(3) Uani 1 1 d . . . . .
C98 C 0.1936(12) 0.7201(9) 0.3022(14) 0.142(8) Uani 1 1 d . . . . .
H98 H 0.164742 0.726294 0.266055 0.170 Uiso 1 1 calc R U . . .
C99 C 0.2409(18) 0.6596(12) 0.302(3) 0.44(5) Uani 1 1 d . . . . .
H99A H 0.283298 0.668027 0.256229 0.658 Uiso 1 1 calc R U . . .
H99B H 0.269850 0.651883 0.336731 0.658 Uiso 1 1 calc R U . . .
H99C H 0.202324 0.616823 0.311564 0.658 Uiso 1 1 calc R U . . .
C100 C 0.1308(18) 0.7153(16) 0.3640(18) 0.262(19) Uani 1 1 d . . . . .
H10A H 0.101506 0.759692 0.359336 0.393 Uiso 1 1 calc R U . . .
H10B H 0.089521 0.673841 0.375443 0.393 Uiso 1 1 calc R U . . .
H10C H 0.157047 0.708901 0.400610 0.393 Uiso 1 1 calc R U . . .
C101 C 0.1523(12) 1.1174(11) 0.1936(13) 0.134(7) Uani 1 1 d . . . . .
C102 C 0.167(2) 1.191(2) 0.165(2) 0.130(12) Uiso 0.5 1 d . . P D 1
H10D H 0.206766 1.202717 0.118099 0.195 Uiso 0.5 1 calc R U P D 1
H10E H 0.113328 1.212186 0.163772 0.195 Uiso 0.5 1 calc R U P D 1
H10F H 0.192324 1.211626 0.192883 0.195 Uiso 0.5 1 calc R U P D 1
C103 C 0.091(2) 1.091(2) 0.267(2) 0.131(12) Uiso 0.5 1 d . . P D 1
H10G H 0.084879 1.038213 0.282955 0.196 Uiso 0.5 1 calc R U P D 1
H10H H 0.114677 1.108977 0.297570 0.196 Uiso 0.5 1 calc R U P D 1
H10I H 0.035681 1.109538 0.268460 0.196 Uiso 0.5 1 calc R U P D 1
C104 C 0.110(2) 1.070(2) 0.160(2) 0.122(11) Uiso 0.5 1 d . . P D 1
H10J H 0.103913 1.018589 0.187126 0.182 Uiso 0.5 1 calc R U P D 1
H10K H 0.053016 1.085180 0.159891 0.182 Uiso 0.5 1 calc R U P D 1
H10L H 0.145518 1.075595 0.112770 0.182 Uiso 0.5 1 calc R U P D 1
C02A C 0.083(2) 1.077(2) 0.218(2) 0.118(11) Uiso 0.5 1 d . . P D 2
H02A H 0.036067 1.106389 0.210499 0.177 Uiso 0.5 1 calc R U P D 2
H02B H 0.087086 1.039560 0.195208 0.177 Uiso 0.5 1 calc R U P D 2
H02C H 0.071847 1.054715 0.267608 0.177 Uiso 0.5 1 calc R U P D 2
C03A C 0.171(2) 1.165(2) 0.116(2) 0.133(12) Uiso 0.5 1 d . . P D 2
H03A H 0.225179 1.194303 0.100186 0.199 Uiso 0.5 1 calc R U P D 2
H03B H 0.173844 1.132797 0.086935 0.199 Uiso 0.5 1 calc R U P D 2
H03C H 0.124819 1.196287 0.111891 0.199 Uiso 0.5 1 calc R U P D 2
C04A C 0.1475(19) 1.1868(17) 0.2249(17) 0.097(9) Uiso 0.5 1 d . . P D 2
H04A H 0.202419 1.216202 0.204555 0.146 Uiso 0.5 1 calc R U P D 2
H04B H 0.102481 1.216354 0.213803 0.146 Uiso 0.5 1 calc R U P D 2
H04C H 0.134870 1.168902 0.275020 0.146 Uiso 0.5 1 calc R U P D 2
C105 C 0.6499(10) 1.2748(8) 0.0663(8) 0.114(5) Uani 1 1 d D . . . .
C106 C 0.691(2) 1.2822(19) -0.0085(12) 0.108(10) Uiso 0.5 1 d D . P E 1
H10M H 0.650349 1.264364 -0.026649 0.162 Uiso 0.5 1 calc R U P E 1
H10N H 0.709642 1.333196 -0.033939 0.162 Uiso 0.5 1 calc R U P E 1
H10O H 0.740942 1.253919 -0.013686 0.162 Uiso 0.5 1 calc R U P E 1
C107 C 0.694(3) 1.297(2) 0.110(2) 0.156(15) Uiso 0.5 1 d D . P E 1
H10P H 0.654420 1.286915 0.157009 0.233 Uiso 0.5 1 calc R U P E 1
H10Q H 0.743603 1.269228 0.111346 0.233 Uiso 0.5 1 calc R U P E 1
H10R H 0.712303 1.348506 0.091093 0.233 Uiso 0.5 1 calc R U P E 1
C108 C 0.585(2) 1.3301(18) 0.067(2) 0.129(12) Uiso 0.5 1 d D . P E 1
H10S H 0.548833 1.323428 0.039344 0.194 Uiso 0.5 1 calc R U P E 1
H10T H 0.548978 1.323842 0.114237 0.194 Uiso 0.5 1 calc R U P E 1
H10U H 0.614198 1.378865 0.047102 0.194 Uiso 0.5 1 calc R U P E 1
C06A C 0.616(3) 1.324(2) 0.110(2) 0.135(13) Uiso 0.5 1 d D . P E 2
H06A H 0.620905 1.302002 0.156178 0.203 Uiso 0.5 1 calc R U P E 2
H06B H 0.649993 1.370753 0.089013 0.203 Uiso 0.5 1 calc R U P E 2
H06C H 0.556506 1.330327 0.113125 0.203 Uiso 0.5 1 calc R U P E 2
C07A C 0.645(3) 1.304(2) -0.0051(13) 0.135(14) Uiso 0.5 1 d D . P E 2
H07A H 0.667776 1.270116 -0.031149 0.202 Uiso 0.5 1 calc R U P E 2
H07B H 0.585778 1.310322 -0.003551 0.202 Uiso 0.5 1 calc R U P E 2
H07C H 0.679265 1.350749 -0.027663 0.202 Uiso 0.5 1 calc R U P E 2
C08A C 0.7416(15) 1.2780(19) 0.0661(19) 0.111(10) Uiso 0.5 1 d D . P E 2
H08A H 0.743665 1.258635 0.113360 0.167 Uiso 0.5 1 calc R U P E 2
H08B H 0.774146 1.249071 0.037951 0.167 Uiso 0.5 1 calc R U P E 2
H08C H 0.766477 1.328256 0.046960 0.167 Uiso 0.5 1 calc R U P E 2
C110 C 0.8514(13) 0.9158(15) 0.1063(10) 0.159(10) Uani 1 1 d . . . . .
H110 H 0.834085 0.869058 0.144056 0.191 Uiso 0.6667 1 calc R U P F 1
H11Z H 0.853553 0.866292 0.136579 0.191 Uiso 0.3333 1 calc R U P G 2
C111 C 0.9151(16) 0.9558(18) 0.1157(16) 0.219(15) Uani 1 1 d . . . . .
H11A H 0.971161 0.941569 0.094119 0.329 Uiso 1 1 calc R U . . .
H11B H 0.912484 1.007499 0.094639 0.329 Uiso 1 1 calc R U . . .
H11C H 0.906154 0.946389 0.165093 0.329 Uiso 1 1 calc R U . . .
C112 C 0.867(2) 0.9022(19) 0.0346(15) 0.31(2) Uani 1 1 d . . . . .
H11D H 0.927097 0.893278 0.016721 0.461 Uiso 1 1 calc R U . . .
H11E H 0.830271 0.860115 0.040079 0.461 Uiso 1 1 calc R U . . .
H11F H 0.854466 0.944843 0.002378 0.461 Uiso 1 1 calc R U . . .
C41 C 0.6432(9) 0.7331(8) 0.4258(7) 0.089(4) Uani 0.6667 1 d D . P A 1
N11 N 0.6209(7) 0.7676(6) 0.3655(5) 0.043(3) Uani 0.6667 1 d D . P A 1
N12 N 0.5795(7) 0.8224(6) 0.3793(6) 0.045(3) Uani 0.6667 1 d D . P A 1
N13 N 0.5790(8) 0.8190(6) 0.4406(7) 0.054(4) Uani 0.6667 1 d D . P A 1
N14 N 0.6129(7) 0.7640(6) 0.4706(6) 0.045(3) Uani 0.6667 1 d D . P A 1
C41A C 0.6432(9) 0.7331(8) 0.4258(7) 0.089(4) Uani 0.3333 1 d D U P A 2
N11A N 0.5562(18) 0.7045(18) 0.467(2) 0.115(6) Uiso 0.3333 1 d D U P A 2
N12A N 0.5209(19) 0.756(2) 0.492(2) 0.133(8) Uiso 0.3333 1 d D U P A 2
N13A N 0.584(3) 0.8053(18) 0.471(3) 0.117(9) Uiso 0.3333 1 d D U P A 2
N14A N 0.657(2) 0.7779(19) 0.456(2) 0.102(6) Uiso 0.3333 1 d D U P A 2
C109 C 0.6602(8) 1.0231(8) 0.1208(8) 0.095(7) Uiso 0.6667 1 d G . P H 1
N33 N 0.6509(8) 0.9774(8) 0.0814(8) 0.096(5) Uiso 0.6667 1 d G . P H 1
N34 N 0.7233(9) 0.9371(7) 0.0718(7) 0.111(6) Uiso 0.6667 1 d G . P H 1
N35 N 0.7775(7) 0.9579(8) 0.1052(8) 0.105(6) Uiso 0.6667 1 d G . P H 1
N36 N 0.7385(8) 1.0110(7) 0.1355(7) 0.086(5) Uiso 0.6667 1 d G . P H 1
C09A C 0.6641(11) 1.0026(8) 0.1387(10) 0.042(7) Uiso 0.3333 1 d G . P A 2
N36A N 0.7511(10) 0.9986(9) 0.1037(9) 0.056(7) Uiso 0.3333 1 d G . P A 2
N35A N 0.7729(9) 0.9279(11) 0.1318(12) 0.103(12) Uiso 0.3333 1 d G . P A 2
N34A N 0.6993(12) 0.8883(8) 0.1841(10) 0.063(7) Uiso 0.3333 1 d G . P A 2
N33A N 0.6320(9) 0.9344(9) 0.1883(9) 0.054(6) Uiso 0.3333 1 d G . P A 2
C1S C 0.9320(12) 1.2080(10) -0.0366(9) 0.106(10) Uiso 0.5 1 d G . P . .
C2S C 0.9554(10) 1.2418(8) -0.1071(9) 0.086(7) Uiso 0.5 1 d G . P . .
H2S H 0.993979 1.284157 -0.127151 0.103 Uiso 0.5 1 calc R U P . .
C3S C 0.9222(11) 1.2137(9) -0.1483(7) 0.079(7) Uiso 0.5 1 d G . P . .
H3S H 0.938163 1.236782 -0.196520 0.095 Uiso 0.5 1 calc R U P . .
C4S C 0.8657(11) 1.1518(9) -0.1190(9) 0.090(8) Uiso 0.5 1 d G . P . .
H4S H 0.843041 1.132520 -0.147184 0.108 Uiso 0.5 1 calc R U P . .
C5S C 0.8424(11) 1.1180(8) -0.0485(9) 0.108(10) Uiso 0.5 1 d G . P . .
H5S H 0.803733 1.075633 -0.028477 0.130 Uiso 0.5 1 calc R U P . .
C6S C 0.8755(12) 1.1461(10) -0.0073(7) 0.092(8) Uiso 0.5 1 d G . P . .
H6S H 0.859548 1.123007 0.040894 0.111 Uiso 0.5 1 calc R U P . .
C7S C 0.975(3) 1.243(2) 0.007(2) 0.141(14) Uiso 0.5 1 d . . P . .
H7S1 H 0.953628 1.214288 0.056125 0.211 Uiso 0.5 1 calc R U P . .
H7S2 H 1.037079 1.242173 -0.009281 0.211 Uiso 0.5 1 calc R U P . .
H7S3 H 0.960302 1.292597 0.002366 0.211 Uiso 0.5 1 calc R U P . .

loop_
_atom_site_aniso_label
_atom_site_aniso_U_11
_atom_site_aniso_U_22
_atom_site_aniso_U_33
_atom_site_aniso_U_23
_atom_site_aniso_U_13
_atom_site_aniso_U_12
Sm1 0.0674(4) 0.0458(3) 0.0474(3) -0.0102(2) -0.0117(3) 0.0006(3)
Sm2 0.0543(4) 0.0468(3) 0.0499(3) -0.0067(2) -0.0145(3) 0.0019(2)
O1 0.072(5) 0.067(5) 0.134(8) -0.047(5) -0.046(5) 0.021(4)
N1 0.094(8) 0.057(6) 0.048(6) -0.013(5) 0.009(5) -0.006(5)
N2 0.051(6) 0.114(10) 0.108(9) -0.039(8) -0.011(6) -0.005(6)
N3 0.075(7) 0.083(8) 0.105(9) -0.030(7) -0.033(7) -0.014(6)
N4 0.073(7) 0.078(7) 0.097(8) -0.026(6) -0.030(6) 0.002(6)
N5 0.071(7) 0.068(6) 0.074(7) -0.021(5) -0.009(5) 0.008(5)
N6 0.174(12) 0.063(7) 0.057(7) -0.024(6) -0.035(7) 0.019(7)
N7 0.27(2) 0.102(10) 0.083(9) -0.043(8) -0.094(11) 0.065(12)
N8 0.33(3) 0.112(12) 0.104(11) -0.055(10) -0.141(14) 0.065(14)
N9 0.38(3) 0.090(10) 0.079(10) -0.027(8) -0.111(14) 0.022(14)
N10 0.054(5) 0.045(5) 0.050(5) -0.007(4) -0.012(4) 0.001(4)
N15 0.077(7) 0.064(6) 0.059(6) -0.011(5) -0.016(5) -0.003(5)
N16 0.102(8) 0.072(7) 0.090(8) -0.017(6) -0.052(7) -0.003(6)
N17 0.131(10) 0.084(9) 0.106(9) -0.017(7) -0.073(8) -0.008(8)
N18 0.134(10) 0.066(7) 0.090(8) -0.008(6) -0.054(8) -0.002(7)
N19 0.048(5) 0.048(5) 0.050(5) -0.007(4) -0.011(4) 0.001(4)
N20 0.053(6) 0.049(5) 0.088(7) 0.009(5) -0.020(5) 0.014(4)
N21 0.063(6) 0.060(6) 0.126(10) 0.007(6) -0.005(6) 0.010(5)
N22 0.067(7) 0.054(6) 0.105(8) 0.023(6) -0.004(6) 0.003(5)
N23 0.054(6) 0.059(6) 0.119(9) 0.015(6) -0.002(6) 0.003(5)
N24 0.049(5) 0.049(5) 0.048(5) -0.015(4) -0.015(4) 0.006(4)
N25 0.066(6) 0.057(6) 0.065(6) -0.015(5) -0.013(5) -0.005(5)
N26 0.060(6) 0.088(8) 0.080(7) -0.028(6) -0.017(5) -0.004(6)
N27 0.080(7) 0.060(6) 0.077(7) -0.028(5) -0.019(5) 0.008(5)
N28 0.074(6) 0.053(5) 0.044(5) -0.007(4) -0.019(4) -0.004(5)
N29 0.063(6) 0.060(6) 0.072(6) -0.005(5) -0.017(5) 0.003(5)
N30 0.069(7) 0.070(8) 0.152(12) 0.006(7) -0.038(7) -0.011(6)
N31 0.095(9) 0.076(8) 0.157(13) 0.001(8) -0.067(9) -0.013(7)
N32 0.071(7) 0.077(8) 0.145(11) 0.000(7) -0.055(7) -0.007(6)
C1 0.069(8) 0.076(9) 0.076(9) -0.003(7) 0.008(7) 0.021(7)
C2 0.047(7) 0.077(8) 0.082(9) -0.017(7) 0.005(7) 0.002(6)
C3 0.059(8) 0.130(14) 0.119(13) -0.045(11) -0.002(8) 0.005(9)
C4 0.071(10) 0.126(14) 0.146(17) -0.062(13) 0.009(10) 0.044(10)
C5 0.102(13) 0.109(13) 0.118(15) -0.050(12) -0.001(11) 0.023(11)
C6 0.099(11) 0.079(9) 0.079(10) -0.051(8) 0.024(9) 0.000(8)
C7 0.139(14) 0.074(9) 0.053(8) -0.025(7) 0.013(9) -0.008(9)
C8 0.20(2) 0.073(10) 0.074(11) -0.032(9) 0.010(12) 0.011(11)
C9 0.33(3) 0.077(12) 0.059(11) -0.029(9) -0.011(15) -0.003(16)
C10 0.23(2) 0.076(10) 0.046(8) -0.023(7) -0.025(10) -0.012(11)
C11 0.151(14) 0.053(8) 0.049(8) 0.006(6) -0.003(9) -0.003(8)
C12 0.121(11) 0.047(7) 0.055(8) -0.018(6) 0.020(8) -0.008(7)
C13 0.053(7) 0.075(8) 0.070(8) -0.016(7) 0.006(6) -0.016(6)
C14 0.101(12) 0.097(12) 0.176(19) -0.040(13) -0.041(13) -0.008(10)
C15 0.167(19) 0.141(17) 0.22(2) -0.102(18) -0.096(18) 0.023(15)
C16 0.33(4) 0.33(4) 0.102(16) -0.03(2) -0.01(2) -0.25(4)
C17 0.109(15) 0.17(2) 0.18(2) -0.083(18) -0.012(14) 0.070(14)
C18 0.33(4) 0.48(6) 0.21(3) -0.18(4) -0.15(3) 0.35(5)
C19 0.138(19) 0.15(2) 0.36(4) -0.06(3) -0.04(2) 0.073(17)
C20 0.060(13) 0.21(3) 0.57(7) -0.06(4) -0.10(2) 0.028(15)
C21 0.41(5) 0.110(18) 0.082(14) -0.054(13) -0.03(2) -0.02(2)
C22 0.40(6) 0.25(4) 0.34(6) -0.19(4) -0.16(5) 0.05(5)
C23 0.74(9) 0.074(14) 0.092(15) -0.048(12) -0.08(3) 0.02(3)
C24 0.96(10) 0.103(16) 0.059(12) -0.046(12) -0.12(3) 0.04(3)
C25 0.194(18) 0.084(11) 0.053(9) -0.002(8) -0.043(10) -0.014(11)
C26 0.36(4) 0.105(16) 0.18(3) -0.022(18) -0.21(3) 0.04(2)
C27 0.25(4) 0.21(4) 0.26(4) -0.04(3) -0.16(3) 0.00(3)
C28 0.37(4) 0.13(2) 0.110(16) -0.038(15) -0.12(2) 0.11(2)
C29 0.042(5) 0.053(6) 0.055(6) -0.017(5) -0.005(5) 0.010(5)
C30 0.062(6) 0.050(6) 0.053(6) -0.012(5) -0.010(5) 0.011(5)
C31 0.067(7) 0.061(7) 0.058(7) -0.021(5) -0.013(6) 0.015(5)
C32 0.066(7) 0.082(8) 0.076(8) -0.017(7) -0.029(6) 0.019(6)
C33 0.081(8) 0.072(8) 0.066(8) -0.027(7) -0.014(7) 0.033(6)
C34 0.051(6) 0.058(6) 0.048(6) -0.011(5) -0.009(5) 0.003(5)
C35 0.068(7) 0.053(6) 0.052(6) -0.020(5) -0.008(5) 0.005(5)
C36 0.096(9) 0.061(7) 0.082(9) -0.029(7) -0.025(7) 0.023(7)
C37 0.099(9) 0.068(8) 0.065(8) -0.032(7) -0.007(7) 0.009(7)
C38 0.113(11) 0.062(8) 0.071(8) -0.022(6) -0.033(8) 0.004(7)
C39 0.077(8) 0.056(7) 0.055(7) -0.013(6) -0.019(6) 0.000(6)
C40 0.056(6) 0.040(6) 0.061(7) -0.002(5) -0.005(5) -0.006(5)
C42 0.080(8) 0.068(8) 0.062(7) -0.026(6) -0.013(6) 0.027(7)
C43 0.101(11) 0.135(13) 0.060(8) -0.028(8) -0.005(8) 0.016(9)
C44 0.161(14) 0.074(9) 0.076(10) -0.030(8) -0.033(9) 0.017(10)
C45 0.093(10) 0.129(13) 0.092(11) -0.043(9) -0.048(9) 0.047(9)
C46 0.129(13) 0.139(14) 0.091(11) -0.048(10) -0.059(10) 0.061(11)
C47 0.26(3) 0.24(3) 0.31(4) 0.08(3) -0.23(3) -0.14(3)
C48 0.22(2) 0.29(3) 0.20(2) -0.15(2) -0.16(2) 0.20(2)
C49 0.156(15) 0.056(8) 0.088(10) -0.025(7) -0.024(10) 0.013(9)
C50 0.162(16) 0.053(8) 0.137(14) -0.032(9) -0.031(12) -0.002(9)
C51 0.167(16) 0.086(10) 0.121(13) -0.049(10) -0.059(12) 0.068(11)
C52 0.196(18) 0.086(11) 0.095(12) -0.049(9) -0.023(12) 0.046(11)
C53 0.103(9) 0.040(6) 0.054(7) -0.011(5) -0.032(6) -0.015(6)
C54 0.174(19) 0.114(14) 0.158(19) -0.021(13) -0.112(16) 0.001(13)
C55 0.174(19) 0.113(15) 0.17(2) -0.031(14) -0.085(16) -0.022(14)
C56 0.28(3) 0.28(4) 0.112(18) -0.05(2) -0.09(2) -0.05(3)
C57 0.066(7) 0.063(7) 0.056(7) 0.001(6) -0.019(6) 0.014(6)
C58 0.050(6) 0.058(7) 0.065(7) 0.012(5) -0.012(5) 0.009(5)
C59 0.051(7) 0.073(8) 0.086(9) 0.008(7) -0.011(6) 0.000(6)
C60 0.061(8) 0.090(10) 0.091(10) -0.020(8) -0.019(7) 0.011(7)
C61 0.073(9) 0.093(10) 0.067(8) -0.014(7) -0.018(7) 0.021(7)
C62 0.041(6) 0.079(8) 0.052(6) -0.008(6) -0.015(5) -0.001(5)
C63 0.054(6) 0.078(8) 0.059(7) -0.032(6) -0.018(5) 0.023(6)
C64 0.074(8) 0.065(7) 0.062(7) -0.019(6) -0.018(6) 0.018(6)
C65 0.064(7) 0.066(7) 0.056(7) -0.020(6) -0.020(6) 0.016(6)
C66 0.087(9) 0.060(7) 0.048(6) -0.013(5) -0.022(6) 0.004(6)
C67 0.054(6) 0.051(6) 0.035(5) -0.007(4) -0.010(5) 0.009(5)
C68 0.071(7) 0.070(7) 0.038(6) -0.017(5) -0.023(5) 0.024(6)
C69 0.035(6) 0.077(8) 0.081(8) -0.002(7) -0.001(6) -0.006(5)
C70 0.069(9) 0.056(8) 0.142(14) 0.023(9) -0.011(9) 0.008(7)
C71 0.076(9) 0.106(12) 0.148(15) 0.047(11) -0.029(10) 0.020(8)
C72 0.110(12) 0.052(8) 0.178(19) -0.009(10) -0.034(12) 0.000(8)
C73 0.027(6) 0.129(13) 0.132(13) -0.025(11) -0.010(7) 0.007(7)
C74 0.126(18) 0.15(2) 0.41(5) -0.01(3) 0.12(3) 0.045(16)
C75 0.066(11) 0.20(2) 0.23(3) 0.10(2) 0.045(13) 0.029(12)
C76 0.073(14) 0.79(10) 0.18(3) -0.15(4) 0.001(16) -0.13(3)
C77 0.099(10) 0.068(8) 0.082(9) -0.025(7) -0.033(8) 0.033(7)
C78 0.150(15) 0.064(9) 0.152(15) -0.046(10) -0.059(12) 0.046(9)
C79 0.116(14) 0.089(12) 0.24(3) -0.038(14) -0.024(15) 0.033(11)
C80 0.27(3) 0.076(11) 0.131(16) -0.015(11) -0.087(16) 0.066(13)
C81 0.071(7) 0.054(6) 0.035(5) -0.007(5) -0.017(5) -0.010(6)
C82 0.068(10) 0.087(11) 0.166(17) -0.032(11) -0.015(10) -0.032(8)
C83 0.097(11) 0.117(13) 0.133(14) -0.050(11) -0.064(10) -0.011(9)
C84 0.096(14) 0.153(19) 0.24(3) -0.06(2) -0.043(16) -0.024(13)
C85 0.085(9) 0.058(7) 0.054(7) -0.009(5) -0.028(6) 0.006(6)
C86 0.076(8) 0.074(8) 0.067(8) -0.004(6) -0.029(6) -0.005(7)
C87 0.061(8) 0.093(10) 0.084(9) -0.011(8) -0.026(7) 0.005(7)
C88 0.097(11) 0.080(10) 0.100(11) -0.019(8) -0.046(9) 0.022(8)
C89 0.118(12) 0.080(9) 0.093(10) -0.026(8) -0.065(9) 0.021(9)
C90 0.091(9) 0.069(8) 0.043(6) -0.008(5) -0.029(6) 0.002(7)
C91 0.088(9) 0.070(8) 0.043(6) 0.008(6) -0.028(6) -0.005(7)
C92 0.095(10) 0.063(8) 0.080(9) -0.008(7) -0.041(8) 0.002(7)
C93 0.125(13) 0.085(10) 0.078(9) 0.010(8) -0.052(9) -0.040(10)
C94 0.083(9) 0.092(10) 0.061(8) -0.001(7) -0.021(7) -0.016(8)
C95 0.093(9) 0.053(7) 0.049(6) -0.007(5) -0.016(6) -0.002(6)
C96 0.072(8) 0.063(7) 0.037(6) -0.009(5) -0.015(5) -0.005(6)
C97 0.058(7) 0.082(9) 0.073(8) -0.005(7) -0.018(6) -0.010(7)
C98 0.100(13) 0.073(11) 0.24(3) -0.020(13) -0.055(15) -0.015(10)
C99 0.16(2) 0.075(15) 1.04(14) -0.05(4) -0.23(5) -0.014(15)
C100 0.17(3) 0.21(3) 0.29(4) -0.05(3) 0.06(3) -0.08(2)
C101 0.111(13) 0.111(14) 0.19(2) -0.030(14) -0.071(14) 0.002(11)
C105 0.138(14) 0.091(11) 0.091(11) 0.009(9) -0.037(10) -0.036(10)
C110 0.103(14) 0.21(2) 0.100(14) 0.006(14) 0.004(11) 0.057(15)
C111 0.14(2) 0.32(4) 0.25(3) -0.10(3) -0.11(2) 0.01(2)
C112 0.40(5) 0.25(4) 0.16(3) -0.09(2) 0.10(3) 0.06(3)
C41 0.090(6) 0.082(6) 0.103(7) -0.037(6) -0.034(6) 0.012(5)
N11 0.046(7) 0.050(7) 0.023(6) 0.003(5) -0.007(5) 0.008(5)
N12 0.060(7) 0.048(7) 0.028(7) -0.017(5) -0.009(5) 0.011(6)
N13 0.064(8) 0.036(7) 0.052(9) -0.010(6) -0.009(7) 0.021(6)
N14 0.033(6) 0.053(7) 0.042(7) -0.023(6) 0.009(5) 0.018(6)
C41A 0.090(6) 0.082(6) 0.103(7) -0.037(6) -0.034(6) 0.012(5)

loop_
_atom_type_symbol
_atom_type_description
_atom_type_scat_dispersion_real
_atom_type_scat_dispersion_imag
_atom_type_scat_source
C C 0.0090 0.0040 'International Tables Vol C Tables 4.2.6.8 and 6.1.1.4'
H H 0.0000 0.0000 'International Tables Vol C Tables 4.2.6.8 and 6.1.1.4'
N N 0.0150 0.0080 'International Tables Vol C Tables 4.2.6.8 and 6.1.1.4'
O O 0.0250 0.0140 'International Tables Vol C Tables 4.2.6.8 and 6.1.1.4'
Sm Sm -0.1960 7.0530 'International Tables Vol C Tables 4.2.6.8 and 6.1.1.4'

loop_
_geom_angle_atom_site_label_1
_geom_angle_atom_site_label_2
_geom_angle_atom_site_label_3
_geom_angle
O1 Sm1 O2A 66.2(3)
O1 Sm1 O2B 66.9(7)
O1 Sm1 N10 113.6(3)
O2A Sm1 N10 141.2(3)
O2B Sm1 N10 101.1(7)
O1 Sm1 N1 143.3(4)
O2A Sm1 N1 122.5(3)
O2B Sm1 N1 145.5(7)
N10 Sm1 N1 82.1(3)
O1 Sm1 N6 76.5(4)
O2A Sm1 N6 83.5(4)
O2B Sm1 N6 121.8(8)
N10 Sm1 N6 135.3(3)
N1 Sm1 N6 70.0(4)
O1 Sm1 N11 82.3(3)
O2A Sm1 N11 71.4(4)
N10 Sm1 N11 70.2(3)
N1 Sm1 N11 134.1(4)
N6 Sm1 N11 152.1(4)
O1 Sm1 N15 74.3(3)
O2A Sm1 N15 136.9(3)
O2B Sm1 N15 133.0(7)
N10 Sm1 N15 70.9(3)
N1 Sm1 N15 80.8(3)
N6 Sm1 N15 70.7(3)
N11 Sm1 N15 120.5(3)
O1 Sm1 N5 142.2(3)
O2A Sm1 N5 81.1(3)
O2B Sm1 N5 76.1(7)
N10 Sm1 N5 80.2(3)
N1 Sm1 N5 70.5(3)
N6 Sm1 N5 119.5(4)
N11 Sm1 N5 69.3(3)
N15 Sm1 N5 141.7(3)
O1 Sm1 N34A 85.4(4)
O2B Sm1 N34A 63.5(8)
N10 Sm1 N34A 149.7(5)
N1 Sm1 N34A 96.6(5)
N6 Sm1 N34A 70.1(5)
N15 Sm1 N34A 139.1(5)
N5 Sm1 N34A 71.0(5)
O1 Sm1 Sm2 33.5(2)
O2A Sm1 Sm2 36.4(2)
O2B Sm1 Sm2 37.5(7)
N10 Sm1 Sm2 123.59(18)
N1 Sm1 Sm2 154.3(2)
N6 Sm1 Sm2 89.6(3)
N11 Sm1 Sm2 63.1(2)
N15 Sm1 Sm2 107.7(2)
N5 Sm1 Sm2 109.1(2)
N34A Sm1 Sm2 60.7(4)
O1 Sm2 O2A 66.8(3)
O1 Sm2 O2B 68.2(7)
O1 Sm2 N28 117.1(3)
O2A Sm2 N28 102.0(3)
O2B Sm2 N28 141.1(7)
O1 Sm2 N33A 86.3(5)
O2B Sm2 N33A 72.4(8)
N28 Sm2 N33A 69.7(5)
O1 Sm2 N29 74.4(3)
O2A Sm2 N29 132.5(3)
O2B Sm2 N29 138.8(7)
N28 Sm2 N29 72.3(3)
N33A Sm2 N29 122.3(5)
O1 Sm2 N19 139.6(3)
O2A Sm2 N19 145.8(3)
O2B Sm2 N19 117.0(7)
N28 Sm2 N19 84.6(3)
N33A Sm2 N19 134.1(5)
N29 Sm2 N19 81.6(3)
O1 Sm2 N24 143.5(3)
O2A Sm2 N24 78.4(3)
O2B Sm2 N24 78.7(7)
N28 Sm2 N24 79.9(3)
N33A Sm2 N24 68.9(5)
N29 Sm2 N24 141.5(3)
N19 Sm2 N24 69.6(2)
O1 Sm2 N20 73.0(3)
O2A Sm2 N20 118.0(3)
O2B Sm2 N20 80.4(7)
N28 Sm2 N20 138.5(3)
N33A Sm2 N20 150.5(5)
N29 Sm2 N20 72.6(3)
N19 Sm2 N20 69.0(3)
N24 Sm2 N20 117.1(3)
O1 Sm2 N12 83.2(3)
O2A Sm2 N12 67.7(3)
N28 Sm2 N12 152.6(3)
N29 Sm2 N12 133.9(3)
N19 Sm2 N12 90.9(3)
N24 Sm2 N12 73.2(3)
N20 Sm2 N12 62.4(3)
O1 Sm2 Sm1 33.6(2)
O2A Sm2 Sm1 36.8(3)
O2B Sm2 Sm1 38.8(7)
N28 Sm2 Sm1 125.3(2)
N33A Sm2 Sm1 65.3(4)
N29 Sm2 Sm1 107.8(2)
N19 Sm2 Sm1 150.02(18)
N24 Sm2 Sm1 109.86(18)
N20 Sm2 Sm1 86.37(19)
N12 Sm2 Sm1 61.7(2)
Sm2 O1 Sm1 112.9(3)
Sm2 O2A Sm1 106.9(4)
Sm2 O2B Sm1 103.7(11)
C1 N1 C12 106.5(12)
C1 N1 Sm1 122.1(8)
C12 N1 Sm1 123.5(9)
N3 N2 C13 102.1(12)
N4 N3 N2 115.9(11)
N4 N3 C14 122.1(14)
N2 N3 C14 122.0(14)
N3 N4 N5 103.7(10)
C13 N5 N4 106.9(11)
C13 N5 Sm1 126.7(9)
N4 N5 Sm1 122.6(8)
C25 N6 N7 107.4(13)
C25 N6 Sm1 130.6(10)
N7 N6 Sm1 118.5(8)
N8 N7 N6 103.3(14)
N9 N8 N7 118.2(16)
N9 N8 C26 126.2(17)
N7 N8 C26 114.8(19)
N8 N9 C25 102.0(14)
C29 N10 C40 105.4(8)
C29 N10 Sm1 124.0(6)
C40 N10 Sm1 119.6(7)
C53 N15 N16 108.1(10)
C53 N15 Sm1 127.1(8)
N16 N15 Sm1 123.4(7)
N17 N16 N15 103.8(10)
N16 N17 N18 115.3(11)
N16 N17 C54 121.7(14)
N18 N17 C54 122.9(14)
N17 N18 C53 103.0(11)
C68 N19 C57 105.7(8)
C68 N19 Sm2 120.6(6)
C57 N19 Sm2 123.5(7)
C69 N20 N21 105.7(9)
C69 N20 Sm2 133.6(7)
N21 N20 Sm2 119.2(7)
N22 N21 N20 105.1(9)
N23 N22 N21 115.2(9)
N23 N22 C70 123.9(10)
N21 N22 C70 120.8(10)
N22 N23 C69 99.7(9)
N25 N24 C81 107.6(8)
N25 N24 Sm2 122.8(6)
C81 N24 Sm2 128.3(7)
N26 N25 N24 105.4(9)
N25 N26 N27 113.3(9)
N25 N26 C82 122.5(11)
N27 N26 C82 124.2(12)
C81 N27 N26 102.3(9)
C96 N28 C85 102.9(9)
C96 N28 Sm2 126.8(7)
C85 N28 Sm2 121.5(6)
N30 N29 C97 105.3(10)
N30 N29 Sm2 121.6(8)
C97 N29 Sm2 132.3(8)
N31 N30 N29 105.9(11)
N30 N31 N32 114.6(11)
N30 N31 C98 121.6(13)
N32 N31 C98 123.8(13)
C97 N32 N31 100.7(10)
N1 C1 C2 131.6(13)
N1 C1 C6 110.5(16)
C2 C1 C6 117.9(14)
C3 C2 C1 119.5(13)
C3 C2 C13 117.7(15)
C1 C2 C13 122.5(13)
C2 C3 C4 121.3(17)
C2 C3 H3 119.4
C4 C3 H3 119.4
C5 C4 C3 118.0(17)
C5 C4 C17 128.1(18)
C3 C4 C17 114(2)
C4 C5 C6 124.5(17)
C4 C5 H5 117.7
C6 C5 H5 117.7
C7 C6 C5 136.0(15)
C7 C6 C1 105.2(16)
C5 C6 C1 118.7(18)
C6 C7 C8 132.9(17)
C6 C7 C12 107.6(14)
C8 C7 C12 119.3(19)
C7 C8 C9 121.8(18)
C7 C8 H8 119.1
C9 C8 H8 119.1
C10 C9 C8 116.6(17)
C10 C9 C21 124(3)
C8 C9 C21 119(3)
C9 C10 C11 123(2)
C9 C10 H10 118.3
C11 C10 H10 118.3
C25 C11 C10 118.5(18)
C25 C11 C12 120.9(14)
C10 C11 C12 120.5(16)
N1 C12 C11 131.7(13)
N1 C12 C7 110.1(16)
C11 C12 C7 118.2(14)
N2 C13 N5 111.4(12)
N2 C13 C2 124.5(14)
N5 C13 C2 124.1(13)
C16 C14 N3 107.2(17)
C16 C14 C15 116(2)
N3 C14 C15 110.8(14)
C16 C14 H14 107.5
N3 C14 H14 107.5
C15 C14 H14 107.5
C14 C15 H15A 109.5
C14 C15 H15B 109.5
H15A C15 H15B 109.5
C14 C15 H15C 109.5
H15A C15 H15C 109.5
H15B C15 H15C 109.5
C14 C16 H16A 109.5
C14 C16 H16B 109.5
H16A C16 H16B 109.5
C14 C16 H16C 109.5
H16A C16 H16C 109.5
H16B C16 H16C 109.5
C18 C17 C20 117(3)
C18 C17 C4 113.7(16)
C20 C17 C4 108(2)
C18 C17 C19 104(3)
C20 C17 C19 110(2)
C4 C17 C19 104(2)
C17 C18 H18A 109.5
C17 C18 H18B 109.5
H18A C18 H18B 109.5
C17 C18 H18C 109.5
H18A C18 H18C 109.5
H18B C18 H18C 109.5
C17 C19 H19A 109.5
C17 C19 H19B 109.5
H19A C19 H19B 109.5
C17 C19 H19C 109.5
H19A C19 H19C 109.5
H19B C19 H19C 109.5
C17 C20 H20A 109.5
C17 C20 H20B 109.5
H20A C20 H20B 109.5
C17 C20 H20C 109.5
H20A C20 H20C 109.5
H20B C20 H20C 109.5
C23 C21 C24 121(3)
C23 C21 C9 114(3)
C24 C21 C9 107.7(18)
C23 C21 C22 103(3)
C24 C21 C22 106(4)
C9 C21 C22 102(3)
C21 C22 H22A 109.5
C21 C22 H22B 109.5
H22A C22 H22B 109.5
C21 C22 H22C 109.5
H22A C22 H22C 109.5
H22B C22 H22C 109.5
C21 C23 H23A 109.5
C21 C23 H23B 109.5
H23A C23 H23B 109.5
C21 C23 H23C 109.5
H23A C23 H23C 109.5
H23B C23 H23C 109.5
C21 C24 H24A 109.5
C21 C24 H24B 109.5
H24A C24 H24B 109.5
C21 C24 H24C 109.5
H24A C24 H24C 109.5
H24B C24 H24C 109.5
N6 C25 C11 127.5(16)
N6 C25 N9 108.7(17)
C11 C25 N9 123.3(17)
C27 C26 C28 118(3)
C27 C26 N8 119(3)
C28 C26 N8 101(2)
C27 C26 H26 106.0
C28 C26 H26 106.0
N8 C26 H26 106.0
C26 C27 H27A 109.5
C26 C27 H27B 109.5
H27A C27 H27B 109.5
C26 C27 H27C 109.5
H27A C27 H27C 109.5
H27B C27 H27C 109.5
C26 C28 H28A 109.5
C26 C28 H28B 109.5
H28A C28 H28B 109.5
C26 C28 H28C 109.5
H28A C28 H28C 109.5
H28B C28 H28C 109.5
N10 C29 C30 132.5(9)
N10 C29 C34 111.4(9)
C30 C29 C34 116.1(10)
C31 C30 C29 121.1(10)
C31 C30 C41A 118.1(11)
C29 C30 C41A 120.8(11)
C31 C30 C41 118.1(11)
C29 C30 C41 120.8(11)
C30 C31 C32 123.7(11)
C30 C31 H31 118.1
C32 C31 H31 118.1
C33 C32 C31 115.6(11)
C33 C32 C45 124.1(11)
C31 C32 C45 120.3(12)
C32 C33 C34 121.4(10)
C32 C33 H33 119.3
C34 C33 H33 119.3
C33 C34 C29 121.8(10)
C33 C34 C35 132.6(10)
C29 C34 C35 105.6(10)
C40 C35 C36 123.1(11)
C40 C35 C34 106.6(9)
C36 C35 C34 130.2(11)
C37 C36 C35 115.9(12)
C37 C36 H36 122.0
C35 C36 H36 122.0
C38 C37 C36 119.7(11)
C38 C37 C49 119.0(13)
C36 C37 C49 121.1(13)
C39 C38 C37 122.9(12)
C39 C38 H38 118.6
C37 C38 H38 118.6
C40 C39 C38 118.6(12)
C40 C39 C53 124.6(10)
C38 C39 C53 116.7(11)
C39 C40 C35 119.6(10)
C39 C40 N10 129.3(11)
C35 C40 N10 110.9(10)
C43 C42 N13 113.0(11)
C43 C42 N13A 97.8(19)
C43 C42 C44 115.8(12)
N13 C42 C44 106.8(11)
N13A C42 C44 98.1(19)
C43 C42 H42A 106.9
N13 C42 H42A 106.9
C44 C42 H42A 106.9
C43 C42 H42B 114.3
N13A C42 H42B 114.3
C44 C42 H42B 114.3
C42 C43 H43A 109.5
C42 C43 H43B 109.5
H43A C43 H43B 109.5
C42 C43 H43C 109.5
H43A C43 H43C 109.5
H43B C43 H43C 109.5
C42 C44 H44A 109.5
C42 C44 H44B 109.5
H44A C44 H44B 109.5
C42 C44 H44C 109.5
H44A C44 H44C 109.5
H44B C44 H44C 109.5
C47 C45 C46 116(2)
C47 C45 C32 111.2(15)
C46 C45 C32 108.5(12)
C47 C45 C48 105.2(19)
C46 C45 C48 105.5(15)
C32 C45 C48 109.7(13)
C45 C46 H46A 109.5
C45 C46 H46B 109.5
H46A C46 H46B 109.5
C45 C46 H46C 109.5
H46A C46 H46C 109.5
H46B C46 H46C 109.5
C45 C47 H47A 109.5
C45 C47 H47B 109.5
H47A C47 H47B 109.5
C45 C47 H47C 109.5
H47A C47 H47C 109.5
H47B C47 H47C 109.5
C45 C48 H48A 109.5
C45 C48 H48B 109.5
H48A C48 H48B 109.5
C45 C48 H48C 109.5
H48A C48 H48C 109.5
H48B C48 H48C 109.5
C51 C49 C52 108.6(15)
C51 C49 C50 109.8(13)
C52 C49 C50 111.2(15)
C51 C49 C37 111.2(13)
C52 C49 C37 106.7(11)
C50 C49 C37 109.2(13)
C49 C50 H50A 109.5
C49 C50 H50B 109.5
H50A C50 H50B 109.5
C49 C50 H50C 109.5
H50A C50 H50C 109.5
H50B C50 H50C 109.5
C49 C51 H51A 109.5
C49 C51 H51B 109.5
H51A C51 H51B 109.5
C49 C51 H51C 109.5
H51A C51 H51C 109.5
H51B C51 H51C 109.5
C49 C52 H52A 109.5
C49 C52 H52B 109.5
H52A C52 H52B 109.5
C49 C52 H52C 109.5
H52A C52 H52C 109.5
H52B C52 H52C 109.5
N18 C53 N15 109.8(12)
N18 C53 C39 124.5(11)
N15 C53 C39 125.6(10)
N17 C54 C55 106.9(15)
N17 C54 C56 107.2(18)
C55 C54 C56 116(2)
N17 C54 H54 108.8
C55 C54 H54 108.8
C56 C54 H54 108.8
C54 C55 H55A 109.5
C54 C55 H55B 109.5
H55A C55 H55B 109.5
C54 C55 H55C 109.5
H55A C55 H55C 109.5
H55B C55 H55C 109.5
C54 C56 H56A 109.5
C54 C56 H56B 109.5
H56A C56 H56B 109.5
C54 C56 H56C 109.5
H56A C56 H56C 109.5
H56B C56 H56C 109.5
C58 C57 N19 130.7(10)
C58 C57 C62 117.4(10)
N19 C57 C62 111.8(9)
C57 C58 C59 118.6(11)
C57 C58 C69 122.7(10)
C59 C58 C69 118.4(10)
C60 C59 C58 123.1(12)
C60 C59 H59 118.5
C58 C59 H59 118.5
C59 C60 C61 118.4(12)
C59 C60 C73 119.0(13)
C61 C60 C73 122.6(12)
C62 C61 C60 120.3(12)
C62 C61 H61 119.8
C60 C61 H61 119.8
C61 C62 C57 122.0(11)
C61 C62 C63 133.3(11)
C57 C62 C63 104.5(9)
C64 C63 C68 119.6(11)
C64 C63 C62 133.0(10)
C68 C63 C62 107.2(10)
C65 C64 C63 121.4(11)
C65 C64 H64 119.3
C63 C64 H64 119.3
C64 C65 C66 118.6(11)
C64 C65 C77 125.1(11)
C66 C65 C77 116.2(11)
C65 C66 C67 121.5(11)
C65 C66 H66 119.2
C67 C66 H66 119.2
C68 C67 C66 119.4(9)
C68 C67 C81 121.6(9)
C66 C67 C81 118.6(10)
N19 C68 C67 130.3(9)
N19 C68 C63 110.7(10)
C67 C68 C63 119.0(10)
N20 C69 N23 114.1(11)
N20 C69 C58 122.7(10)
N23 C69 C58 123.1(10)
N22 C70 C72 110.0(14)
N22 C70 C71 109.1(15)
C72 C70 C71 112.7(14)
N22 C70 H70 108.3
C72 C70 H70 108.3
C71 C70 H70 108.3
C70 C71 H71A 109.5
C70 C71 H71B 109.5
H71A C71 H71B 109.5
C70 C71 H71C 109.5
H71A C71 H71C 109.5
H71B C71 H71C 109.5
C70 C72 H72A 109.5
C70 C72 H72B 109.5
H72A C72 H72B 109.5
C70 C72 H72C 109.5
H72A C72 H72C 109.5
H72B C72 H72C 109.5
C75 C73 C76 117(2)
C75 C73 C74 107(2)
C76 C73 C74 104(2)
C75 C73 C60 115.2(13)
C76 C73 C60 103.3(15)
C74 C73 C60 109.1(15)
C73 C74 H74A 109.5
C73 C74 H74B 109.5
H74A C74 H74B 109.5
C73 C74 H74C 109.5
H74A C74 H74C 109.5
H74B C74 H74C 109.5
C73 C75 H75A 109.5
C73 C75 H75B 109.5
H75A C75 H75B 109.5
C73 C75 H75C 109.5
H75A C75 H75C 109.5
H75B C75 H75C 109.5
C73 C76 H76A 109.5
C73 C76 H76B 109.5
H76A C76 H76B 109.5
C73 C76 H76C 109.5
H76A C76 H76C 109.5
H76B C76 H76C 109.5
C78 C77 C79 107.8(14)
C78 C77 C80 108.9(15)
C79 C77 C80 107.3(15)
C78 C77 C65 112.1(11)
C79 C77 C65 109.6(12)
C80 C77 C65 110.9(11)
C77 C78 H78A 109.5
C77 C78 H78B 109.5
H78A C78 H78B 109.5
C77 C78 H78C 109.5
H78A C78 H78C 109.5
H78B C78 H78C 109.5
C77 C79 H79A 109.5
C77 C79 H79B 109.5
H79A C79 H79B 109.5
C77 C79 H79C 109.5
H79A C79 H79C 109.5
H79B C79 H79C 109.5
C77 C80 H80A 109.5
C77 C80 H80B 109.5
H80A C80 H80B 109.5
C77 C80 H80C 109.5
H80A C80 H80C 109.5
H80B C80 H80C 109.5
N27 C81 N24 111.3(10)
N27 C81 C67 124.8(10)
N24 C81 C67 124.0(9)
C84 C82 N26 111.1(18)
C84 C82 C83 115.6(16)
N26 C82 C83 111.7(14)
C84 C82 H82 105.9
N26 C82 H82 105.9
C83 C82 H82 105.9
C82 C83 H83A 109.5
C82 C83 H83B 109.5
H83A C83 H83B 109.5
C82 C83 H83C 109.5
H83A C83 H83C 109.5
H83B C83 H83C 109.5
C82 C84 H84A 109.5
C82 C84 H84B 109.5
H84A C84 H84B 109.5
C82 C84 H84C 109.5
H84A C84 H84C 109.5
H84B C84 H84C 109.5
N28 C85 C86 130.8(10)
N28 C85 C90 111.9(10)
C86 C85 C90 117.2(11)
C87 C86 C85 118.6(12)
C87 C86 C97 118.2(11)
C85 C86 C97 123.1(11)
C88 C87 C86 124.3(13)
C88 C87 H87 117.9
C86 C87 H87 117.9
C87 C88 C89 117.4(13)
C87 C88 C101 121.9(14)
C89 C88 C101 120.6(14)
C88 C89 C90 121.4(13)
C88 C89 H89 119.3
C90 C89 H89 119.3
C89 C90 C91 133.2(12)
C89 C90 C85 121.1(12)
C91 C90 C85 105.3(11)
C92 C91 C96 122.6(12)
C92 C91 C90 132.1(13)
C96 C91 C90 105.3(10)
C91 C92 C93 121.9(13)
C91 C92 H92 119.0
C93 C92 H92 119.0
C92 C93 C94 116.6(12)
C92 C93 C105 124.5(16)
C94 C93 C105 118.8(15)
C93 C94 C95 121.9(13)
C93 C94 H94 119.1
C95 C94 H94 119.1
C109 C95 C96 129.7(12)
C109 C95 C94 108.7(13)
C96 C95 C94 119.8(12)
C96 C95 C09A 121.9(11)
C94 C95 C09A 118.3(13)
C95 C96 N28 128.8(11)
C95 C96 C91 116.8(10)
N28 C96 C91 114.4(10)
N32 C97 N29 113.4(12)
N32 C97 C86 123.5(12)
N29 C97 C86 123.0(11)
C100 C98 C99 115(3)
C100 C98 N31 108(2)
C99 C98 N31 111.0(17)
C100 C98 H98 107.4
C99 C98 H98 107.4
N31 C98 H98 107.4
C98 C99 H99A 109.5
C98 C99 H99B 109.5
H99A C99 H99B 109.5
C98 C99 H99C 109.5
H99A C99 H99C 109.5
H99B C99 H99C 109.5
C98 C100 H10A 109.5
C98 C100 H10B 109.5
H10A C100 H10B 109.5
C98 C100 H10C 109.5
H10A C100 H10C 109.5
H10B C100 H10C 109.5
C102 C101 C103 116(3)
C02A C101 C88 117(2)
C102 C101 C88 112(2)
C103 C101 C88 102(2)
C02A C101 C03A 114(3)
C88 C101 C03A 108(2)
C102 C101 C104 121(3)
C103 C101 C104 99(2)
C88 C101 C104 104.6(19)
C02A C101 C04A 112(3)
C88 C101 C04A 107.2(17)
C03A C101 C04A 96(2)
C101 C102 H10D 109.5
C101 C102 H10E 109.5
H10D C102 H10E 109.5
C101 C102 H10F 109.5
H10D C102 H10F 109.5
H10E C102 H10F 109.5
C101 C103 H10G 109.5
C101 C103 H10H 109.5
H10G C103 H10H 109.5
C101 C103 H10I 109.5
H10G C103 H10I 109.5
H10H C103 H10I 109.5
C101 C104 H10J 109.5
C101 C104 H10K 109.5
H10J C104 H10K 109.5
C101 C104 H10L 109.5
H10J C104 H10L 109.5
H10K C104 H10L 109.5
C101 C02A H02A 109.5
C101 C02A H02B 109.5
H02A C02A H02B 109.5
C101 C02A H02C 109.5
H02A C02A H02C 109.5
H02B C02A H02C 109.5
C101 C03A H03A 109.5
C101 C03A H03B 109.5
H03A C03A H03B 109.5
C101 C03A H03C 109.5
H03A C03A H03C 109.5
H03B C03A H03C 109.5
C101 C04A H04A 109.5
C101 C04A H04B 109.5
H04A C04A H04B 109.5
C101 C04A H04C 109.5
H04A C04A H04C 109.5
H04B C04A H04C 109.5
C107 C105 C106 124(3)
C07A C105 C06A 113(3)
C07A C105 C08A 110(2)
C06A C105 C08A 99(2)
C107 C105 C108 98(3)
C106 C105 C108 104(2)
C107 C105 C93 113(2)
C07A C105 C93 109.7(19)
C106 C105 C93 107.4(18)
C06A C105 C93 110.5(19)
C08A C105 C93 114.5(18)
C108 C105 C93 108(2)
C105 C106 H10M 109.5
C105 C106 H10N 109.5
H10M C106 H10N 109.5
C105 C106 H10O 109.5
H10M C106 H10O 109.5
H10N C106 H10O 109.5
C105 C107 H10P 109.5
C105 C107 H10Q 109.5
H10P C107 H10Q 109.5
C105 C107 H10R 109.5
H10P C107 H10R 109.5
H10Q C107 H10R 109.5
C105 C108 H10S 109.5
C105 C108 H10T 109.5
H10S C108 H10T 109.5
C105 C108 H10U 109.5
H10S C108 H10U 109.5
H10T C108 H10U 109.5
C105 C06A H06A 109.5
C105 C06A H06B 109.5
H06A C06A H06B 109.5
C105 C06A H06C 109.5
H06A C06A H06C 109.5
H06B C06A H06C 109.5
C105 C07A H07A 109.5
C105 C07A H07B 109.5
H07A C07A H07B 109.5
C105 C07A H07C 109.5
H07A C07A H07C 109.5
H07B C07A H07C 109.5
C105 C08A H08A 109.5
C105 C08A H08B 109.5
H08A C08A H08B 109.5
C105 C08A H08C 109.5
H08A C08A H08C 109.5
H08B C08A H08C 109.5
N35A C110 C111 118(3)
C111 C110 N35 110(2)
N35A C110 C112 111(3)
C111 C110 C112 119(2)
N35 C110 C112 98(2)
C111 C110 H110 110.1
N35 C110 H110 110.1
C112 C110 H110 110.1
N35A C110 H11Z 101.8
C111 C110 H11Z 101.8
C112 C110 H11Z 101.8
C110 C111 H11A 109.5
C110 C111 H11B 109.5
H11A C111 H11B 109.5
C110 C111 H11C 109.5
H11A C111 H11C 109.5
H11B C111 H11C 109.5
C110 C112 H11D 109.5
C110 C112 H11E 109.5
H11D C112 H11E 109.5
C110 C112 H11F 109.5
H11D C112 H11F 109.5
H11E C112 H11F 109.5
N14 C41 N11 109.7(12)
N14 C41 C30 130.3(13)
N11 C41 C30 120.0(12)
N12 N11 C41 104.7(10)
N12 N11 Sm1 120.6(8)
C41 N11 Sm1 134.6(9)
N13 N12 N11 105.3(10)
N13 N12 Sm2 139.8(8)
N11 N12 Sm2 113.2(8)
N12 N13 N14 115.1(11)
N12 N13 C42 122.2(11)
N14 N13 C42 122.3(12)
C41 N14 N13 105.0(12)
N14A C41A N11A 101(2)
N14A C41A C30 119(2)
N11A C41A C30 105.6(18)
N12A N11A C41A 106.0(19)
N13A N12A N11A 103(2)
N14A N13A N12A 111(2)
N14A N13A C42 151(3)
N12A N13A C42 98(3)
C41A N14A N13A 103(2)
C95 C109 N33 123.7(12)
C95 C109 N36 128.3(12)
N33 C109 N36 108.0
C109 N33 N34 108.0
N35 N34 N33 108.0
N34 N35 N36 108.0
N34 N35 C110 114.9(15)
N36 N35 C110 136.7(15)
N35 N36 C109 108.0
N36A C09A N33A 108.0
N36A C09A C95 132.2(12)
N33A C09A C95 119.3(12)
C09A N36A N35A 108.0
C110 N35A N34A 136.2(18)
C110 N35A N36A 115.7(18)
N34A N35A N36A 108.0
N33A N34A N35A 108.0
N33A N34A Sm1 114.4(10)
N35A N34A Sm1 135.1(10)
N34A N33A C09A 108.0
N34A N33A Sm2 115.5(10)
C09A N33A Sm2 135.8(10)
C2S C1S C6S 120.0
C2S C1S C7S 117.1(19)
C6S C1S C7S 122.9(19)
C3S C2S C1S 120.0
C3S C2S H2S 120.0
C1S C2S H2S 120.0
C2S C3S C4S 120.0
C2S C3S H3S 120.0
C4S C3S H3S 120.0
C5S C4S C3S 120.0
C5S C4S H4S 120.0
C3S C4S H4S 120.0
C6S C5S C4S 120.0
C6S C5S H5S 120.0
C4S C5S H5S 120.0
C5S C6S C1S 120.0
C5S C6S H6S 120.0
C1S C6S H6S 120.0
C1S C7S H7S1 109.5
C1S C7S H7S2 109.5
H7S1 C7S H7S2 109.5
C1S C7S H7S3 109.5
H7S1 C7S H7S3 109.5
H7S2 C7S H7S3 109.5

loop_
_geom_bond_atom_site_label_1
_geom_bond_atom_site_label_2
_geom_bond_distance
Sm1 O1 2.250(8)
Sm1 O2A 2.342(10)
Sm1 O2B 2.41(3)
Sm1 N10 2.522(8)
Sm1 N1 2.539(9)
Sm1 N6 2.559(11)
Sm1 N11 2.563(11)
Sm1 N15 2.588(10)
Sm1 N5 2.597(11)
Sm1 N34A 2.699(15)
Sm1 Sm2 3.7432(8)
Sm2 O1 2.241(8)
Sm2 O2A 2.319(10)
Sm2 O2B 2.35(3)
Sm2 N28 2.512(8)
Sm2 N33A 2.515(13)
Sm2 N29 2.531(10)
Sm2 N19 2.543(8)
Sm2 N24 2.573(8)
Sm2 N20 2.611(9)
Sm2 N12 2.711(12)
N1 C1 1.323(17)
N1 C12 1.389(17)
N2 N3 1.308(15)
N2 C13 1.315(17)
N3 N4 1.298(15)
N3 C14 1.47(2)
N4 N5 1.343(14)
N5 C13 1.339(16)
N6 C25 1.356(19)
N6 N7 1.380(18)
N7 N8 1.293(17)
N8 N9 1.29(2)
N8 C26 1.53(3)
N9 C25 1.39(2)
N10 C29 1.366(13)
N10 C40 1.416(13)
N15 C53 1.352(14)
N15 N16 1.354(14)
N16 N17 1.312(15)
N17 N18 1.325(16)
N17 C54 1.51(2)
N18 C53 1.342(16)
N19 C68 1.375(13)
N19 C57 1.395(13)
N20 C69 1.323(13)
N20 N21 1.326(13)
N21 N22 1.324(13)
N22 N23 1.316(14)
N22 C70 1.460(16)
N23 C69 1.337(15)
N24 N25 1.319(12)
N24 C81 1.345(13)
N25 N26 1.319(13)
N26 N27 1.343(13)
N26 C82 1.451(17)
N27 C81 1.323(14)
N28 C96 1.384(13)
N28 C85 1.402(14)
N29 N30 1.336(14)
N29 C97 1.359(15)
N30 N31 1.315(15)
N31 N32 1.346(15)
N31 C98 1.468(19)
N32 C97 1.324(15)
C1 C2 1.41(2)
C1 C6 1.470(18)
C2 C3 1.40(2)
C2 C13 1.463(18)
C3 C4 1.44(2)
C3 H3 0.9500
C4 C5 1.33(2)
C4 C17 1.57(3)
C5 C6 1.37(2)
C5 H5 0.9500
C6 C7 1.36(2)
C7 C8 1.40(2)
C7 C12 1.41(2)
C8 C9 1.42(3)
C8 H8 0.9500
C9 C10 1.35(3)
C9 C21 1.55(3)
C10 C11 1.39(2)
C10 H10 0.9500
C11 C25 1.39(2)
C11 C12 1.39(2)
C14 C16 1.47(2)
C14 C15 1.50(2)
C14 H14 1.0000
C15 H15A 0.9800
C15 H15B 0.9800
C15 H15C 0.9800
C16 H16A 0.9800
C16 H16B 0.9800
C16 H16C 0.9800
C17 C18 1.45(4)
C17 C20 1.49(3)
C17 C19 1.59(3)
C18 H18A 0.9800
C18 H18B 0.9800
C18 H18C 0.9800
C19 H19A 0.9800
C19 H19B 0.9800
C19 H19C 0.9800
C20 H20A 0.9800
C20 H20B 0.9800
C20 H20C 0.9800
C21 C23 1.41(5)
C21 C24 1.45(3)
C21 C22 1.61(5)
C22 H22A 0.9800
C22 H22B 0.9800
C22 H22C 0.9800
C23 H23A 0.9800
C23 H23B 0.9800
C23 H23C 0.9800
C24 H24A 0.9800
C24 H24B 0.9800
C24 H24C 0.9800
C26 C27 1.40(4)
C26 C28 1.51(3)
C26 H26 1.0000
C27 H27A 0.9800
C27 H27B 0.9800
C27 H27C 0.9800
C28 H28A 0.9800
C28 H28B 0.9800
C28 H28C 0.9800
C29 C30 1.396(15)
C29 C34 1.426(14)
C30 C31 1.353(16)
C30 C41A 1.506(17)
C30 C41 1.506(17)
C31 C32 1.426(16)
C31 H31 0.9500
C32 C33 1.382(17)
C32 C45 1.521(19)
C33 C34 1.392(16)
C33 H33 0.9500
C34 C35 1.434(15)
C35 C40 1.390(15)
C35 C36 1.416(15)
C36 C37 1.410(18)
C36 H36 0.9500
C37 C38 1.394(18)
C37 C49 1.576(17)
C38 C39 1.379(16)
C38 H38 0.9500
C39 C40 1.373(16)
C39 C53 1.406(16)
C42 C43 1.462(17)
C42 N13 1.508(15)
C42 N13A 1.53(3)
C42 C44 1.538(19)
C42 H42A 1.0000
C42 H42B 1.0000
C43 H43A 0.9800
C43 H43B 0.9800
C43 H43C 0.9800
C44 H44A 0.9800
C44 H44B 0.9800
C44 H44C 0.9800
C45 C47 1.45(2)
C45 C46 1.49(2)
C45 C48 1.57(2)
C46 H46A 0.9800
C46 H46B 0.9800
C46 H46C 0.9800
C47 H47A 0.9800
C47 H47B 0.9800
C47 H47C 0.9800
C48 H48A 0.9800
C48 H48B 0.9800
C48 H48C 0.9800
C49 C51 1.52(2)
C49 C52 1.52(2)
C49 C50 1.52(2)
C50 H50A 0.9800
C50 H50B 0.9800
C50 H50C 0.9800
C51 H51A 0.9800
C51 H51B 0.9800
C51 H51C 0.9800
C52 H52A 0.9800
C52 H52B 0.9800
C52 H52C 0.9800
C54 C55 1.52(3)
C54 C56 1.55(3)
C54 H54 1.0000
C55 H55A 0.9800
C55 H55B 0.9800
C55 H55C 0.9800
C56 H56A 0.9800
C56 H56B 0.9800
C56 H56C 0.9800
C57 C58 1.389(15)
C57 C62 1.421(15)
C58 C59 1.406(15)
C58 C69 1.465(16)
C59 C60 1.365(17)
C59 H59 0.9500
C60 C61 1.376(19)
C60 C73 1.554(18)
C61 C62 1.372(16)
C61 H61 0.9500
C62 C63 1.430(16)
C63 C64 1.413(16)
C63 C68 1.420(14)
C64 C65 1.350(16)
C64 H64 0.9500
C65 C66 1.407(16)
C65 C77 1.559(16)
C66 C67 1.409(15)
C66 H66 0.9500
C67 C68 1.379(15)
C67 C81 1.468(14)
C70 C72 1.47(2)
C70 C71 1.50(2)
C70 H70 1.0000
C71 H71A 0.9800
C71 H71B 0.9800
C71 H71C 0.9800
C72 H72A 0.9800
C72 H72B 0.9800
C72 H72C 0.9800
C73 C75 1.40(2)
C73 C76 1.45(3)
C73 C74 1.55(3)
C74 H74A 0.9800
C74 H74B 0.9800
C74 H74C 0.9800
C75 H75A 0.9800
C75 H75B 0.9800
C75 H75C 0.9800
C76 H76A 0.9800
C76 H76B 0.9800
C76 H76C 0.9800
C77 C78 1.49(2)
C77 C79 1.51(2)
C77 C80 1.53(2)
C78 H78A 0.9800
C78 H78B 0.9800
C78 H78C 0.9800
C79 H79A 0.9800
C79 H79B 0.9800
C79 H79C 0.9800
C80 H80A 0.9800
C80 H80B 0.9800
C80 H80C 0.9800
C82 C84 1.32(3)
C82 C83 1.49(2)
C82 H82 1.0000
C83 H83A 0.9800
C83 H83B 0.9800
C83 H83C 0.9800
C84 H84A 0.9800
C84 H84B 0.9800
C84 H84C 0.9800
C85 C86 1.422(17)
C85 C90 1.437(16)
C86 C87 1.402(17)
C86 C97 1.457(18)
C87 C88 1.375(19)
C87 H87 0.9500
C88 C89 1.39(2)
C88 C101 1.54(2)
C89 C90 1.392(17)
C89 H89 0.9500
C90 C91 1.430(17)
C91 C92 1.362(17)
C91 C96 1.400(16)
C92 C93 1.366(19)
C92 H92 0.9500
C93 C94 1.40(2)
C93 C105 1.563(19)
C94 C95 1.409(17)
C94 H94 0.9500
C95 C109 1.249(14)
C95 C96 1.380(16)
C95 C09A 1.543(17)
C98 C100 1.39(3)
C98 C99 1.41(3)
C98 H98 1.0000
C99 H99A 0.9800
C99 H99B 0.9800
C99 H99C 0.9800
C100 H10A 0.9800
C100 H10B 0.9800
C100 H10C 0.9800
C101 C02A 1.27(4)
C101 C102 1.38(4)
C101 C103 1.53(4)
C101 C03A 1.59(4)
C101 C104 1.60(4)
C101 C04A 1.66(4)
C102 H10D 0.9800
C102 H10E 0.9800
C102 H10F 0.9800
C103 H10G 0.9800
C103 H10H 0.9800
C103 H10I 0.9800
C104 H10J 0.9800
C104 H10K 0.9800
C104 H10L 0.9800
C02A H02A 0.9800
C02A H02B 0.9800
C02A H02C 0.9800
C03A H03A 0.9800
C03A H03B 0.9800
C03A H03C 0.9800
C04A H04A 0.9800
C04A H04B 0.9800
C04A H04C 0.9800
C105 C107 1.489(19)
C105 C07A 1.491(18)
C105 C106 1.501(18)
C105 C06A 1.505(18)
C105 C08A 1.513(18)
C105 C108 1.515(18)
C106 H10M 0.9800
C106 H10N 0.9800
C106 H10O 0.9800
C107 H10P 0.9800
C107 H10Q 0.9800
C107 H10R 0.9800
C108 H10S 0.9800
C108 H10T 0.9800
C108 H10U 0.9800
C06A H06A 0.9800
C06A H06B 0.9800
C06A H06C 0.9800
C07A H07A 0.9800
C07A H07B 0.9800
C07A H07C 0.9800
C08A H08A 0.9800
C08A H08B 0.9800
C08A H08C 0.9800
C110 N35A 1.29(2)
C110 C111 1.40(3)
C110 N35 1.47(2)
C110 C112 1.57(4)
C110 H110 1.0000
C110 H11Z 1.0000
C111 H11A 0.9800
C111 H11B 0.9800
C111 H11C 0.9800
C112 H11D 0.9800
C112 H11E 0.9800
C112 H11F 0.9800
C41 N14 1.250(16)
C41 N11 1.422(16)
N11 N12 1.316(15)
N12 N13 1.287(17)
N13 N14 1.296(15)
C41A N14A 1.27(2)
C41A N11A 1.45(2)
N11A N12A 1.32(2)
N12A N13A 1.30(2)
N13A N14A 1.29(2)
C109 N33 1.4200
C109 N36 1.4200
N33 N34 1.4200
N34 N35 1.4200
N35 N36 1.4200
C09A N36A 1.4200
C09A N33A 1.4200
N36A N35A 1.4200
N35A N34A 1.4200
N34A N33A 1.4200
C1S C2S 1.3900
C1S C6S 1.3900
C1S C7S 1.61(4)
C2S C3S 1.3900
C2S H2S 0.9500
C3S C4S 1.3900
C3S H3S 0.9500
C4S C5S 1.3900
C4S H4S 0.9500
C5S C6S 1.3900
C5S H5S 0.9500
C6S H6S 0.9500
C7S H7S1 0.9800
C7S H7S2 0.9800
C7S H7S3 0.9800

loop_
_geom_torsion_atom_site_label_1
_geom_torsion_atom_site_label_2
_geom_torsion_atom_site_label_3
_geom_torsion_atom_site_label_4
_geom_torsion
C13 N2 N3 N4 0.0(15)
C13 N2 N3 C14 178.6(13)
N2 N3 N4 N5 0.4(15)
C14 N3 N4 N5 -178.2(12)
N3 N4 N5 C13 -0.6(13)
N3 N4 N5 Sm1 158.6(8)
C25 N6 N7 N8 -2(2)
Sm1 N6 N7 N8 -163.3(12)
N6 N7 N8 N9 7(3)
N6 N7 N8 C26 177(2)
N7 N8 N9 C25 -8(3)
C26 N8 N9 C25 -177(2)
C53 N15 N16 N17 -0.6(13)
Sm1 N15 N16 N17 167.0(8)
N15 N16 N17 N18 1.0(16)
N15 N16 N17 C54 -174.7(15)
N16 N17 N18 C53 -0.9(17)
C54 N17 N18 C53 174.7(15)
C69 N20 N21 N22 0.4(15)
Sm2 N20 N21 N22 -167.4(9)
N20 N21 N22 N23 2.2(18)
N20 N21 N22 C70 -179.8(14)
N21 N22 N23 C69 -3.7(17)
C70 N22 N23 C69 178.4(15)
C81 N24 N25 N26 -0.4(11)
Sm2 N24 N25 N26 167.2(7)
N24 N25 N26 N27 -0.8(12)
N24 N25 N26 C82 178.1(13)
N25 N26 N27 C81 1.7(13)
C82 N26 N27 C81 -177.2(13)
C97 N29 N30 N31 -2.4(16)
Sm2 N29 N30 N31 168.1(10)
N29 N30 N31 N32 3.3(19)
N29 N30 N31 C98 -177.8(17)
N30 N31 N32 C97 -2.6(19)
C98 N31 N32 C97 178.6(18)
C12 N1 C1 C2 176.9(13)
Sm1 N1 C1 C2 -33.3(18)
C12 N1 C1 C6 -3.0(13)
Sm1 N1 C1 C6 146.8(8)
N1 C1 C2 C3 177.7(13)
C6 C1 C2 C3 -2.3(18)
N1 C1 C2 C13 -9(2)
C6 C1 C2 C13 170.9(10)
C1 C2 C3 C4 0(2)
C13 C2 C3 C4 -173.8(13)
C2 C3 C4 C5 1(2)
C2 C3 C4 C17 -179.1(15)
C3 C4 C5 C6 1(3)
C17 C4 C5 C6 -178.9(18)
C4 C5 C6 C7 178.9(18)
C4 C5 C6 C1 -3(3)
N1 C1 C6 C7 2.4(15)
C2 C1 C6 C7 -177.5(12)
N1 C1 C6 C5 -175.9(13)
C2 C1 C6 C5 4.1(19)
C5 C6 C7 C8 -8(3)
C1 C6 C7 C8 174.5(15)
C5 C6 C7 C12 177.2(17)
C1 C6 C7 C12 -0.7(15)
C6 C7 C8 C9 -179.1(18)
C12 C7 C8 C9 -4(2)
C7 C8 C9 C10 7(3)
C7 C8 C9 C21 -179.1(18)
C8 C9 C10 C11 -6(3)
C21 C9 C10 C11 -180(2)
C9 C10 C11 C25 180.0(18)
C9 C10 C11 C12 2(2)
C1 N1 C12 C11 -174.4(14)
Sm1 N1 C12 C11 36.3(17)
C1 N1 C12 C7 2.6(13)
Sm1 N1 C12 C7 -146.7(9)
C25 C11 C12 N1 0(2)
C10 C11 C12 N1 177.6(12)
C25 C11 C12 C7 -177.0(13)
C10 C11 C12 C7 1(2)
C6 C7 C12 N1 -1.1(15)
C8 C7 C12 N1 -177.1(12)
C6 C7 C12 C11 176.3(12)
C8 C7 C12 C11 0.3(19)
N3 N2 C13 N5 -0.4(14)
N3 N2 C13 C2 177.9(11)
N4 N5 C13 N2 0.7(14)
Sm1 N5 C13 N2 -157.5(8)
N4 N5 C13 C2 -177.6(11)
Sm1 N5 C13 C2 24.2(16)
C3 C2 C13 N2 9.3(18)
C1 C2 C13 N2 -164.1(12)
C3 C2 C13 N5 -172.6(12)
C1 C2 C13 N5 14.0(18)
N4 N3 C14 C16 -94(2)
N2 N3 C14 C16 87(2)
N4 N3 C14 C15 33(2)
N2 N3 C14 C15 -145.3(16)
C5 C4 C17 C18 -123(3)
C3 C4 C17 C18 57(3)
C5 C4 C17 C20 106(3)
C3 C4 C17 C20 -74(3)
C5 C4 C17 C19 -11(3)
C3 C4 C17 C19 169.4(17)
C10 C9 C21 C23 -172(3)
C8 C9 C21 C23 14(4)
C10 C9 C21 C24 51(4)
C8 C9 C21 C24 -123(3)
C10 C9 C21 C22 -61(3)
C8 C9 C21 C22 125(3)
N7 N6 C25 C11 -173.8(18)
Sm1 N6 C25 C11 -16(3)
N7 N6 C25 N9 -2.1(19)
Sm1 N6 C25 N9 155.8(12)
C10 C11 C25 N6 170.3(15)
C12 C11 C25 N6 -12(3)
C10 C11 C25 N9 0(3)
C12 C11 C25 N9 177.6(16)
N8 N9 C25 N6 5(2)
N8 N9 C25 C11 177.6(17)
N9 N8 C26 C27 128(3)
N7 N8 C26 C27 -42(4)
N9 N8 C26 C28 -102(3)
N7 N8 C26 C28 89(3)
C40 N10 C29 C30 -174.4(10)
Sm1 N10 C29 C30 42.1(14)
C40 N10 C29 C34 2.9(10)
Sm1 N10 C29 C34 -140.6(7)
N10 C29 C30 C31 179.7(10)
C34 C29 C30 C31 2.5(14)
N10 C29 C30 C41A 1.6(17)
C34 C29 C30 C41A -175.6(10)
N10 C29 C30 C41 1.6(17)
C34 C29 C30 C41 -175.6(10)
C29 C30 C31 C32 0.7(17)
C41A C30 C31 C32 178.9(11)
C41 C30 C31 C32 178.9(11)
C30 C31 C32 C33 -1.2(18)
C30 C31 C32 C45 176.4(12)
C31 C32 C33 C34 -1.7(17)
C45 C32 C33 C34 -179.2(12)
C32 C33 C34 C29 5.2(17)
C32 C33 C34 C35 -177.1(11)
N10 C29 C34 C33 176.8(9)
C30 C29 C34 C33 -5.4(15)
N10 C29 C34 C35 -1.5(11)
C30 C29 C34 C35 176.3(9)
C33 C34 C35 C40 -178.6(11)
C29 C34 C35 C40 -0.6(11)
C33 C34 C35 C36 5(2)
C29 C34 C35 C36 -177.3(11)
C40 C35 C36 C37 -1.2(17)
C34 C35 C36 C37 174.9(11)
C35 C36 C37 C38 -2.3(18)
C35 C36 C37 C49 -177.3(11)
C36 C37 C38 C39 3(2)
C49 C37 C38 C39 178.6(12)
C37 C38 C39 C40 -0.8(19)
C37 C38 C39 C53 -178.0(12)
C38 C39 C40 C35 -2.7(16)
C53 C39 C40 C35 174.3(10)
C38 C39 C40 N10 -177.4(10)
C53 C39 C40 N10 -0.4(18)
C36 C35 C40 C39 3.8(16)
C34 C35 C40 C39 -173.1(9)
C36 C35 C40 N10 179.4(10)
C34 C35 C40 N10 2.5(11)
C29 N10 C40 C39 171.7(10)
Sm1 N10 C40 C39 -42.8(13)
C29 N10 C40 C35 -3.3(11)
Sm1 N10 C40 C35 142.1(7)
C33 C32 C45 C47 114(2)
C31 C32 C45 C47 -64(2)
C33 C32 C45 C46 -117.2(15)
C31 C32 C45 C46 65.4(18)
C33 C32 C45 C48 -2(2)
C31 C32 C45 C48 -179.8(15)
C38 C37 C49 C51 -174.7(13)
C36 C37 C49 C51 0.4(19)
C38 C37 C49 C52 67.0(18)
C36 C37 C49 C52 -117.9(16)
C38 C37 C49 C50 -53.4(17)
C36 C37 C49 C50 121.7(15)
N17 N18 C53 N15 0.5(14)
N17 N18 C53 C39 176.6(12)
N16 N15 C53 N18 0.1(14)
Sm1 N15 C53 N18 -167.0(8)
N16 N15 C53 C39 -175.9(11)
Sm1 N15 C53 C39 17.0(16)
C40 C39 C53 N18 -160.1(12)
C38 C39 C53 N18 16.9(18)
C40 C39 C53 N15 15.4(18)
C38 C39 C53 N15 -167.6(11)
N16 N17 C54 C55 -126.1(17)
N18 N17 C54 C55 59(2)
N16 N17 C54 C56 109(2)
N18 N17 C54 C56 -67(2)
C68 N19 C57 C58 -175.0(13)
Sm2 N19 C57 C58 40.1(16)
C68 N19 C57 C62 2.3(12)
Sm2 N19 C57 C62 -142.7(8)
N19 C57 C58 C59 173.9(12)
C62 C57 C58 C59 -3.2(18)
N19 C57 C58 C69 0(2)
C62 C57 C58 C69 -177.5(11)
C57 C58 C59 C60 5(2)
C69 C58 C59 C60 179.8(14)
C58 C59 C60 C61 -5(2)
C58 C59 C60 C73 178.5(14)
C59 C60 C61 C62 3(2)
C73 C60 C61 C62 179.0(13)
C60 C61 C62 C57 -0.9(19)
C60 C61 C62 C63 -175.3(13)
C58 C57 C62 C61 1.2(18)
N19 C57 C62 C61 -176.5(11)
C58 C57 C62 C63 177.0(11)
N19 C57 C62 C63 -0.7(13)
C61 C62 C63 C64 -10(2)
C57 C62 C63 C64 174.9(12)
C61 C62 C63 C68 173.9(13)
C57 C62 C63 C68 -1.2(12)
C68 C63 C64 C65 -5.7(17)
C62 C63 C64 C65 178.5(12)
C63 C64 C65 C66 0.7(17)
C63 C64 C65 C77 -179.9(11)
C64 C65 C66 C67 2.6(16)
C77 C65 C66 C67 -176.9(10)
C65 C66 C67 C68 -0.7(15)
C65 C66 C67 C81 -173.7(9)
C57 N19 C68 C67 175.2(11)
Sm2 N19 C68 C67 -38.6(14)
C57 N19 C68 C63 -3.0(11)
Sm2 N19 C68 C63 143.2(7)
C66 C67 C68 N19 177.5(10)
C81 C67 C68 N19 -9.6(16)
C66 C67 C68 C63 -4.4(15)
C81 C67 C68 C63 168.5(9)
C64 C63 C68 N19 -174.0(10)
C62 C63 C68 N19 2.7(12)
C64 C63 C68 C67 7.5(15)
C62 C63 C68 C67 -175.7(9)
N21 N20 C69 N23 -2.9(17)
Sm2 N20 C69 N23 162.4(10)
N21 N20 C69 C58 -179.5(13)
Sm2 N20 C69 C58 -14(2)
N22 N23 C69 N20 3.9(17)
N22 N23 C69 C58 -179.5(13)
C57 C58 C69 N20 -14(2)
C59 C58 C69 N20 171.4(13)
C57 C58 C69 N23 169.4(13)
C59 C58 C69 N23 -5(2)
N23 N22 C70 C72 123.2(16)
N21 N22 C70 C72 -55(2)
N23 N22 C70 C71 -112.8(16)
N21 N22 C70 C71 69(2)
C59 C60 C73 C75 28(3)
C61 C60 C73 C75 -148(2)
C59 C60 C73 C76 -101(3)
C61 C60 C73 C76 83(3)
C59 C60 C73 C74 149(2)
C61 C60 C73 C74 -27(3)
C64 C65 C77 C78 122.9(15)
C66 C65 C77 C78 -57.7(15)
C64 C65 C77 C79 3.2(19)
C66 C65 C77 C79 -177.4(14)
C64 C65 C77 C80 -115.1(16)
C66 C65 C77 C80 64.3(17)
N26 N27 C81 N24 -1.9(12)
N26 N27 C81 C67 176.6(9)
N25 N24 C81 N27 1.5(12)
Sm2 N24 C81 N27 -165.2(7)
N25 N24 C81 C67 -177.0(9)
Sm2 N24 C81 C67 16.3(13)
C68 C67 C81 N27 -155.8(10)
C66 C67 C81 N27 17.1(15)
C68 C67 C81 N24 22.5(14)
C66 C67 C81 N24 -164.6(10)
N25 N26 C82 C84 113.5(18)
N27 N26 C82 C84 -68(2)
N25 N26 C82 C83 -115.8(15)
N27 N26 C82 C83 63(2)
C96 N28 C85 C86 172.4(12)
Sm2 N28 C85 C86 -38.2(16)
C96 N28 C85 C90 -3.7(11)
Sm2 N28 C85 C90 145.7(7)
N28 C85 C86 C87 -176.0(12)
C90 C85 C86 C87 -0.1(17)
N28 C85 C86 C97 0(2)
C90 C85 C86 C97 175.9(11)
C85 C86 C87 C88 1(2)
C97 C86 C87 C88 -174.9(13)
C86 C87 C88 C89 -1(2)
C86 C87 C88 C101 175.2(15)
C87 C88 C89 C90 -1(2)
C101 C88 C89 C90 -177.3(15)
C88 C89 C90 C91 174.1(13)
C88 C89 C90 C85 2.6(19)
N28 C85 C90 C89 174.9(10)
C86 C85 C90 C89 -1.8(17)
N28 C85 C90 C91 1.3(12)
C86 C85 C90 C91 -175.4(10)
C89 C90 C91 C92 9(2)
C85 C90 C91 C92 -178.9(13)
C89 C90 C91 C96 -170.8(13)
C85 C90 C91 C96 1.7(12)
C96 C91 C92 C93 3(2)
C90 C91 C92 C93 -176.8(13)
C91 C92 C93 C94 1(2)
C91 C92 C93 C105 179.7(13)
C92 C93 C94 C95 -1(2)
C105 C93 C94 C95 -179.6(12)
C93 C94 C95 C109 163.4(14)
C93 C94 C95 C96 -3.0(19)
C93 C94 C95 C09A 177.4(14)
C109 C95 C96 N28 20(2)
C94 C95 C96 N28 -176.6(11)
C09A C95 C96 N28 3.0(19)
C109 C95 C96 C91 -156.5(15)
C94 C95 C96 C91 6.6(16)
C09A C95 C96 C91 -173.8(13)
C85 N28 C96 C95 -171.9(11)
Sm2 N28 C96 C95 40.9(15)
C85 N28 C96 C91 5.0(12)
Sm2 N28 C96 C91 -142.2(8)
C92 C91 C96 C95 -6.6(17)
C90 C91 C96 C95 172.9(9)
C92 C91 C96 N28 176.2(11)
C90 C91 C96 N28 -4.3(13)
N31 N32 C97 N29 0.9(16)
N31 N32 C97 C86 -179.6(13)
N30 N29 C97 N32 1.0(16)
Sm2 N29 C97 N32 -168.1(9)
N30 N29 C97 C86 -178.5(13)
Sm2 N29 C97 C86 12.4(18)
C87 C86 C97 N32 12(2)
C85 C86 C97 N32 -164.2(13)
C87 C86 C97 N29 -168.7(12)
C85 C86 C97 N29 15(2)
N30 N31 C98 C100 109(3)
N32 N31 C98 C100 -72(3)
N30 N31 C98 C99 -18(4)
N32 N31 C98 C99 160(3)
C87 C88 C101 C02A 6(4)
C89 C88 C101 C02A -179(3)
C87 C88 C101 C102 -179(3)
C89 C88 C101 C102 -3(3)
C87 C88 C101 C103 57(3)
C89 C88 C101 C103 -128(2)
C87 C88 C101 C03A -125(2)
C89 C88 C101 C03A 51(3)
C87 C88 C101 C104 -46(3)
C89 C88 C101 C104 130(2)
C87 C88 C101 C04A 133.1(19)
C89 C88 C101 C04A -51(2)
C92 C93 C105 C107 110(3)
C94 C93 C105 C107 -72(3)
C92 C93 C105 C07A -75(3)
C94 C93 C105 C07A 103(2)
C92 C93 C105 C106 -110(2)
C94 C93 C105 C106 68(2)
C92 C93 C105 C06A 50(3)
C94 C93 C105 C06A -131(2)
C92 C93 C105 C08A 160.4(19)
C94 C93 C105 C08A -21(2)
C92 C93 C105 C108 2(3)
C94 C93 C105 C108 -180(2)
C31 C30 C41 N14 -23(2)
C29 C30 C41 N14 155.0(14)
C31 C30 C41 N11 158.4(11)
C29 C30 C41 N11 -23.4(17)
N14 C41 N11 N12 3.1(15)
C30 C41 N11 N12 -178.2(11)
N14 C41 N11 Sm1 -179.2(9)
C30 C41 N11 Sm1 -0.5(19)
C41 N11 N12 N13 0.2(14)
Sm1 N11 N12 N13 -177.9(8)
C41 N11 N12 Sm2 -168.0(8)
Sm1 N11 N12 Sm2 14.0(11)
N11 N12 N13 N14 -3.5(16)
Sm2 N12 N13 N14 159.5(10)
N11 N12 N13 C42 -175.4(12)
Sm2 N12 N13 C42 -12(2)
C43 C42 N13 N12 118.3(15)
C44 C42 N13 N12 -113.3(14)
C43 C42 N13 N14 -53.1(19)
C44 C42 N13 N14 75.3(16)
N11 C41 N14 N13 -4.9(16)
C30 C41 N14 N13 176.5(14)
N12 N13 N14 C41 5.5(18)
C42 N13 N14 C41 177.4(13)
C31 C30 C41A N14A 14(3)
C29 C30 C41A N14A -167(2)
C31 C30 C41A N11A -97(2)
C29 C30 C41A N11A 81(2)
N14A C41A N11A N12A 27(4)
C30 C41A N11A N12A 151(3)
C41A N11A N12A N13A -4(5)
N11A N12A N13A N14A -21(6)
N11A N12A N13A C42 160(4)
C43 C42 N13A N14A -141(9)
C44 C42 N13A N14A -23(10)
C43 C42 N13A N12A 38(4)
C44 C42 N13A N12A 156(3)
N11A C41A N14A N13A -38(4)
C30 C41A N14A N13A -153(3)
N12A N13A N14A C41A 40(5)
C42 N13A N14A C41A -141(8)
C96 C95 C109 N33 47(2)
C94 C95 C109 N33 -117.5(13)
C96 C95 C109 N36 -134.2(14)
C94 C95 C109 N36 61.2(18)
C95 C109 N33 N34 178.9(18)
N36 C109 N33 N34 0.0
C109 N33 N34 N35 0.0
N33 N34 N35 N36 0.0
N33 N34 N35 C110 174.0(16)
C111 C110 N35 N34 157.9(18)
C112 C110 N35 N34 34(2)
C111 C110 N35 N36 -30(3)
C112 C110 N35 N36 -155(2)
N34 N35 N36 C109 0.0
C110 N35 N36 C109 -172(2)
C95 C109 N36 N35 -178.8(19)
N33 C109 N36 N35 0.0
C96 C95 C09A N36A 166.2(15)
C94 C95 C09A N36A -14(2)
C96 C95 C09A N33A -22(2)
C94 C95 C09A N33A 157.3(13)
N33A C09A N36A N35A 0.0
C95 C09A N36A N35A 172(2)
C111 C110 N35A N34A -114(3)
C112 C110 N35A N34A 104(3)
C111 C110 N35A N36A 64(3)
C112 C110 N35A N36A -78(3)
C09A N36A N35A C110 -179(3)
C09A N36A N35A N34A 0.0
C110 N35A N34A N33A 178(3)
N36A N35A N34A N33A 0.0
C110 N35A N34A Sm1 -22(3)
N36A N35A N34A Sm1 160.3(17)
N35A N34A N33A C09A 0.0
Sm1 N34A N33A C09A -164.9(14)
N35A N34A N33A Sm2 -172.4(14)
Sm1 N34A N33A Sm2 22.8(14)
N36A C09A N33A N34A 0.0
C95 C09A N33A N34A -173(2)
N36A C09A N33A Sm2 170.1(18)
C95 C09A N33A Sm2 -3(2)
C6S C1S C2S C3S 0.0
C7S C1S C2S C3S 178(2)
C1S C2S C3S C4S 0.0
C2S C3S C4S C5S 0.0
C3S C4S C5S C6S 0.0
C4S C5S C6S C1S 0.0
C2S C1S C6S C5S 0.0
C7S C1S C6S C5S -178(2)
